data_1567838
loop_
_publ_author_name
'Bao, Lipiao'
'Yu, Pengwei'
'Hu, Shuaifeng'
'Tian, Xinyue'
'Shen, Wangqiang'
'Yu, Pengyuan'
'Guo, Kun'
'Xie, Yun-Peng'
'Lu, Xing'

_publ_section_title
;
 Steering Lu3N cluster in C76-78 cages: Cluster configuration dominated by
 cage transformation
;
_journal_name_full Nanoscale
_journal_paper_doi 10.1039/D2NR05049H
_journal_year 2022
_chemical_formula_moiety 'C78, C36 H44 N4 Ni, Lu3 N, 1.5(C6 H6)'
_chemical_formula_sum 'C123 H53 Lu3 N5 Ni'
_chemical_formula_weight 2184.32
_space_group_crystal_system monoclinic
_space_group_IT_number 5
_space_group_name_Hall 'C 2y'
_space_group_name_H-M_alt 'C 1 2 1'
_atom_sites_solution_hydrogens geom
_audit_creation_method SHELXL-2014/7
_audit_update_record
;
2022-05-17 deposited with the CCDC.	2022-10-24 downloaded from the CCDC.
;
_cell_angle_alpha 90
_cell_angle_beta 95.136(4)
_cell_angle_gamma 90
_cell_formula_units_Z 4
_cell_length_a 25.313(3)
_cell_length_b 15.0309(18)
_cell_length_c 19.673(2)
_cell_measurement_reflns_used 9962
_cell_measurement_temperature 100(2)
_cell_measurement_theta_max 26.3415
_cell_measurement_theta_min 2.864
_cell_volume 7455.1(15)
_computing_structure_refinement 'SHELXL-2014/7 (Sheldrick, 2014)'
_diffrn_ambient_temperature 100(2)
_diffrn_measured_fraction_theta_full 0.990
_diffrn_measured_fraction_theta_max 0.984
_diffrn_measurement_device_type 'CCD MX300-HE'
_diffrn_measurement_method 'phi scans'
_diffrn_radiation_type synchrotron
_diffrn_radiation_wavelength 0.7336
_diffrn_reflns_av_R_equivalents 0.0891
_diffrn_reflns_av_unetI/netI 0.0680
_diffrn_reflns_Laue_measured_fraction_full 0.990
_diffrn_reflns_Laue_measured_fraction_max 0.984
_diffrn_reflns_limit_h_max 30
_diffrn_reflns_limit_h_min -30
_diffrn_reflns_limit_k_max 18
_diffrn_reflns_limit_k_min -18
_diffrn_reflns_limit_l_max 23
_diffrn_reflns_limit_l_min -23
_diffrn_reflns_number 44233
_diffrn_reflns_point_group_measured_fraction_full 0.987
_diffrn_reflns_point_group_measured_fraction_max 0.980
_diffrn_reflns_theta_full 26.114
_diffrn_reflns_theta_max 26.358
_diffrn_reflns_theta_min 1.073
_diffrn_source 'SSRF, Beamline BL17B'
_exptl_absorpt_coefficient_mu 4.597
_exptl_absorpt_correction_T_max 0.6310
_exptl_absorpt_correction_T_min 0.5130
_exptl_absorpt_correction_type multi-scan
_exptl_absorpt_process_details SADABS
_exptl_crystal_colour black
_exptl_crystal_density_diffrn 1.946
_exptl_crystal_description block
_exptl_crystal_F_000 4268
_exptl_crystal_size_max 0.20
_exptl_crystal_size_mid 0.13
_exptl_crystal_size_min 0.10
_refine_diff_density_max 1.972
_refine_diff_density_min -6.465
_refine_diff_density_rms 0.293
_refine_ls_abs_structure_details
;
 Flack x determined using 5044 quotients [(I+)-(I-)]/[(I+)+(I-)]
 (Parsons, Flack and Wagner, Acta Cryst. B69 (2013) 249-259).
;
_refine_ls_abs_structure_Flack 0.502(3)
_refine_ls_extinction_method none
_refine_ls_goodness_of_fit_ref 1.039
_refine_ls_hydrogen_treatment constr
_refine_ls_matrix_type full
_refine_ls_number_parameters 1329
_refine_ls_number_reflns 13577
_refine_ls_number_restraints 1552
_refine_ls_restrained_S_all 1.023
_refine_ls_R_factor_all 0.1338
_refine_ls_R_factor_gt 0.1229
_refine_ls_shift/su_max 0.154
_refine_ls_shift/su_mean 0.002
_refine_ls_structure_factor_coef Fsqd
_refine_ls_weighting_details 'w=1/[\s^2^(Fo^2^)+(0.1081P)^2^+630.0845P] where P=(Fo^2^+2Fc^2^)/3'
_refine_ls_weighting_scheme calc
_refine_ls_wR_factor_gt 0.2943
_refine_ls_wR_factor_ref 0.3040
_reflns_Friedel_coverage 0.914
_reflns_Friedel_fraction_full 0.984
_reflns_Friedel_fraction_max 0.977
_reflns_number_gt 12302
_reflns_number_total 13577
_reflns_threshold_expression 'I > 2\s(I)'
_cod_data_source_file d2nr05049h2.cif
_cod_data_source_block Lu3N@C78-I
_cod_depositor_comments
;
The following automatic conversions were performed:

data item '_exptl_absorpt_correction_type' value 'Multi-scan' was
changed to 'multi-scan' in accordance with the
/home/data/users/saulius/crontab/automatic-downloads/rss-feeds/RSC/lib/dictionaries/cif_core.dic
dictionary named 'cif_core.dic' version 2.4.2 last updated on
2011-04-26.

Automatic conversion script
Id: cif_fix_values 7556 2019-12-06 15:28:31Z antanas 
;
_cod_original_cell_volume 7455.0(15)
_cod_original_sg_symbol_H-M 'C 2'
_cod_database_code 1567838
_shelx_shelxl_version_number 2014/7
_shelx_space_group_comment
;
The symmetry employed for this shelxl refinement is uniquely defined
by the following loop, which should always be used as a source of
symmetry information in preference to the above space-group names.
They are only intended as comments.
;
_shelx_estimated_absorpt_t_min 0.3537
_shelx_estimated_absorpt_t_max 0.7454

loop_
_space_group_symop_operation_xyz
'x, y, z'
'-x, y, -z'
'x+1/2, y+1/2, z'
'-x+1/2, y+1/2, -z'

loop_
_atom_site_label
_atom_site_type_symbol
_atom_site_fract_x
_atom_site_fract_y
_atom_site_fract_z
_atom_site_U_iso_or_equiv
_atom_site_adp_type
_atom_site_occupancy
_atom_site_site_symmetry_order
_atom_site_calc_flag
_atom_site_refinement_flags_posn
_atom_site_refinement_flags_adp
_atom_site_refinement_flags_occupancy
_atom_site_disorder_assembly
_atom_site_disorder_group
N1 N 0.7040(7) 0.422(2) 0.1896(10) 0.031(4) Uani 1 1 d . . . A 1
Lu1 Lu 0.77352(14) 0.4738(4) 0.1672(2) 0.0364(9) Uani 0.3594 1 d . U P A 1
Lu2 Lu 0.6613(3) 0.3147(4) 0.2158(4) 0.045(2) Uani 0.535 1 d . U P A 1
Lu3 Lu 0.66314(18) 0.5244(3) 0.2373(2) 0.0331(9) Uani 0.3262 1 d . U P A 1
Lu4 Lu 0.77308(15) 0.3704(3) 0.1508(2) 0.0376(10) Uani 0.3709 1 d . U P A 1
Lu5 Lu 0.6594(5) 0.3155(5) 0.2129(5) 0.047(4) Uani 0.358 1 d . U P A 1
Lu6 Lu 0.65944(19) 0.5345(3) 0.1901(3) 0.0405(10) Uani 0.3137 1 d . U P A 1
Lu7 Lu 0.7013(6) 0.423(2) 0.2877(7) 0.093(5) Uani 0.1291 1 d . U P A 1
Lu8 Lu 0.7666(8) 0.3949(16) 0.1261(9) 0.045(3) Uani 0.1118 1 d . U P A 1
Lu9 Lu 0.6290(7) 0.463(2) 0.1480(14) 0.102(8) Uani 0.1099 1 d . U P A 1
Lu10 Lu 0.6869(8) 0.3332(15) 0.2523(13) 0.058(5) Uani 0.0932 1 d . U P A 1
Lu11 Lu 0.6236(9) 0.382(3) 0.1572(15) 0.077(9) Uani 0.0769 1 d . U P A 1
Lu12 Lu 0.6951(13) 0.536(2) 0.2396(16) 0.052(5) Uani 0.0582 1 d . U P A 1
Lu13 Lu 0.7389(12) 0.414(3) 0.1051(16) 0.045(3) Uani 0.0474 1 d . U P A 1
Lu14 Lu 0.7670(16) 0.432(4) 0.144(3) 0.038(4) Uani 0.044 1 d . U P A 1
Lu15 Lu 0.7352(14) 0.477(3) 0.1112(17) 0.044(3) Uani 0.04 1 d . U P A 1
Lu16 Lu 0.7838(18) 0.423(6) 0.182(3) 0.038(4) Uani 0.0264 1 d . U P A 1
C1 C 0.566(2) 0.557(4) 0.218(3) 0.082(7) Uani 1 1 d . U . B 2
C2 C 0.5722(17) 0.574(3) 0.145(2) 0.071(7) Uani 1 1 d . U . B 2
C3 C 0.6161(19) 0.638(3) 0.135(3) 0.080(7) Uani 1 1 d . U . B 2
C4 C 0.637(2) 0.677(3) 0.203(3) 0.076(7) Uani 1 1 d . U . B 2
C5 C 0.607(2) 0.633(4) 0.257(3) 0.083(8) Uani 1 1 d . U . B 2
C6 C 0.638(2) 0.611(3) 0.310(3) 0.080(7) Uani 1 1 d . U . B 2
C7 C 0.6232(18) 0.528(3) 0.341(2) 0.071(7) Uani 1 1 d . U . B 2
C8 C 0.5891(13) 0.466(3) 0.3117(16) 0.064(6) Uani 1 1 d D U . B 2
C9 C 0.5600(15) 0.485(3) 0.2493(18) 0.070(7) Uani 1 1 d D U . B 2
C10 C 0.5440(11) 0.417(2) 0.2020(17) 0.061(6) Uani 1 1 d D U . B 2
C11 C 0.5463(12) 0.423(4) 0.124(2) 0.066(6) Uani 1 1 d . U . B 2
C12 C 0.5653(15) 0.504(3) 0.097(2) 0.064(7) Uani 1 1 d . U . B 2
C13 C 0.5948(19) 0.490(4) 0.041(2) 0.080(7) Uani 1 1 d . U . B 2
C14 C 0.6378(16) 0.551(3) 0.025(2) 0.087(8) Uani 1 1 d D U . B 2
C15 C 0.6472(15) 0.626(3) 0.073(2) 0.085(8) Uani 1 1 d D U . B 2
C16 C 0.7029(13) 0.649(2) 0.088(2) 0.080(7) Uani 1 1 d D U . B 2
C17 C 0.7247(15) 0.680(3) 0.149(2) 0.082(8) Uani 1 1 d D U . B 2
C18 C 0.6957(15) 0.686(2) 0.2066(18) 0.068(7) Uani 1 1 d D U . B 2
C19 C 0.7196(14) 0.666(3) 0.2714(19) 0.068(7) Uani 1 1 d D U . B 2
C20 C 0.6873(19) 0.634(3) 0.317(2) 0.076(7) Uani 1 1 d . U . B 2
C21 C 0.7127(19) 0.562(3) 0.369(2) 0.074(7) Uani 1 1 d . U . B 2
C22 C 0.6705(16) 0.503(3) 0.3776(18) 0.061(6) Uani 1 1 d . U . B 2
C23 C 0.6833(13) 0.420(4) 0.3883(17) 0.063(6) Uani 1 1 d . U . B 2
C24 C 0.6447(19) 0.356(3) 0.366(2) 0.077(6) Uani 1 1 d . U . B 2
C25 C 0.5973(16) 0.378(3) 0.3264(19) 0.078(7) Uani 1 1 d D U . B 2
C26 C 0.5802(14) 0.305(3) 0.2862(18) 0.076(7) Uani 1 1 d D U . B 2
C27 C 0.5532(12) 0.330(2) 0.2241(18) 0.064(7) Uani 1 1 d D U . B 2
C28 C 0.5647(14) 0.275(3) 0.168(2) 0.073(7) Uani 1 1 d D U . B 2
C29 C 0.5602(13) 0.331(3) 0.1041(17) 0.074(7) Uani 1 1 d D U . B 2
C30 C 0.5974(10) 0.320(2) 0.0518(18) 0.084(7) Uani 1 1 d D U . B 2
C31 C 0.6109(11) 0.402(2) 0.0173(17) 0.077(7) Uani 1 1 d D U . B 2
C32 C 0.6623(12) 0.410(2) -0.0112(16) 0.077(7) Uani 1 1 d D U . B 2
C33 C 0.6795(13) 0.493(3) -0.0021(19) 0.084(7) Uani 1 1 d D U . B 2
C34 C 0.7352(11) 0.518(2) 0.0126(15) 0.080(7) Uani 1 1 d D U . B 2
C35 C 0.7433(11) 0.5977(18) 0.0565(16) 0.075(7) Uani 1 1 d D U . B 2
C36 C 0.7927(13) 0.6071(19) 0.1024(19) 0.079(7) Uani 1 1 d D U . B 2
C37 C 0.7802(14) 0.656(3) 0.156(2) 0.071(7) Uani 1 1 d D U . B 2
C38 C 0.8021(15) 0.636(3) 0.2213(19) 0.080(7) Uani 1 1 d D U . B 2
C39 C 0.7738(14) 0.640(3) 0.279(2) 0.081(7) Uani 1 1 d D U . B 2
C40 C 0.7934(18) 0.572(3) 0.322(3) 0.078(7) Uani 1 1 d . U . B 2
C41 C 0.7593(18) 0.537(3) 0.367(2) 0.073(7) Uani 1 1 d D U . B 2
C42 C 0.7764(16) 0.445(3) 0.381(2) 0.076(7) Uani 1 1 d D U . B 2
C43 C 0.7367(18) 0.377(3) 0.392(2) 0.075(7) Uani 1 1 d . U . B 2
C44 C 0.7488(14) 0.294(3) 0.3673(18) 0.074(7) Uani 1 1 d D U . B 2
C45 C 0.7088(15) 0.240(3) 0.3357(18) 0.077(7) Uani 1 1 d D U . B 2
C46 C 0.6576(18) 0.276(3) 0.348(2) 0.078(5) Uani 1 1 d . U . B 2
C47 C 0.6155(19) 0.241(3) 0.297(2) 0.077(6) Uani 1 1 d . U . B 2
C48 C 0.616(2) 0.187(4) 0.239(3) 0.080(7) Uani 1 1 d . U . B 2
C49 C 0.5999(15) 0.197(3) 0.171(2) 0.079(7) Uani 1 1 d D U . B 2
C50 C 0.6398(16) 0.190(3) 0.1216(18) 0.080(7) Uani 1 1 d D U . B 2
C51 C 0.6352(13) 0.2456(19) 0.0582(18) 0.078(7) Uani 1 1 d D U . B 2
C52 C 0.6879(13) 0.257(2) 0.034(2) 0.083(7) Uani 1 1 d D U . B 2
C53 C 0.7016(13) 0.339(2) 0.001(2) 0.081(7) Uani 1 1 d D U . B 2
C54 C 0.7542(19) 0.357(3) 0.0094(19) 0.074(7) Uani 1 1 d . U . B 2
C55 C 0.7741(13) 0.444(2) 0.0184(17) 0.078(7) Uani 1 1 d D U . B 2
C56 C 0.8240(12) 0.454(2) 0.0635(19) 0.081(7) Uani 1 1 d D U . B 2
C57 C 0.8341(11) 0.537(2) 0.1032(18) 0.076(7) Uani 1 1 d D U . B 2
C58 C 0.8590(15) 0.526(3) 0.172(3) 0.072(7) Uani 1 1 d . U . B 2
C59 C 0.8444(14) 0.561(3) 0.222(2) 0.066(7) Uani 1 1 d . U . B 2
C60 C 0.8384(17) 0.523(3) 0.295(3) 0.079(7) Uani 1 1 d . U . B 2
C61 C 0.8485(14) 0.431(4) 0.293(2) 0.076(7) Uani 1 1 d . U . B 2
C62 C 0.8173(18) 0.392(3) 0.349(2) 0.082(8) Uani 1 1 d . U . B 2
C63 C 0.7991(14) 0.307(3) 0.3454(18) 0.085(7) Uani 1 1 d D U . B 2
C64 C 0.8107(13) 0.258(2) 0.290(2) 0.075(7) Uani 1 1 d D U . B 2
C65 C 0.7736(13) 0.196(2) 0.261(2) 0.069(7) Uani 1 1 d D U . B 2
C66 C 0.7225(15) 0.187(3) 0.280(2) 0.078(7) Uani 1 1 d D U . B 2
C67 C 0.679(2) 0.155(3) 0.228(3) 0.077(7) Uani 1 1 d . U . B 2
C68 C 0.6855(16) 0.155(3) 0.166(2) 0.074(7) Uani 1 1 d D U . B 2
C69 C 0.7382(15) 0.174(3) 0.1398(19) 0.077(7) Uani 1 1 d D U . B 2
C70 C 0.7342(17) 0.216(3) 0.073(2) 0.085(8) Uani 1 1 d D U . B 2
C71 C 0.7788(15) 0.276(3) 0.0611(19) 0.082(7) Uani 1 1 d D U . B 2
C72 C 0.8233(15) 0.289(2) 0.1115(18) 0.086(8) Uani 1 1 d D U . B 2
C73 C 0.8476(15) 0.377(3) 0.112(2) 0.081(7) Uani 1 1 d D U . B 2
C74 C 0.8651(11) 0.425(3) 0.1720(18) 0.067(6) Uani 1 1 d D U . B 2
C75 C 0.8598(14) 0.385(2) 0.2391(19) 0.076(6) Uani 1 1 d D U . B 2
C76 C 0.8408(15) 0.294(2) 0.242(2) 0.078(6) Uani 1 1 d D U . B 2
C77 C 0.8242(13) 0.247(2) 0.1781(18) 0.079(6) Uani 1 1 d D U . B 2
C78 C 0.7832(13) 0.179(3) 0.189(2) 0.078(7) Uani 1 1 d D U . B 2
Ni1 Ni 0.51865(8) 0.4207(3) 0.41736(13) 0.0117(5) Uani 1 1 d . U . C 3
N1B N 0.5195(6) 0.2890(11) 0.4167(7) 0.006(3) Uani 1 1 d . U . C 3
N2B N 0.5762(6) 0.4185(16) 0.4913(9) 0.017(3) Uani 1 1 d . . . C 3
N3B N 0.5187(8) 0.5525(17) 0.4174(9) 0.027(5) Uani 1 1 d . . . C 3
N4B N 0.4648(5) 0.4209(16) 0.3400(9) 0.015(3) Uani 1 1 d . U . C 3
C1P C 0.4503(8) 0.2609(15) 0.3222(10) 0.011(3) Uani 1 1 d . U . C 3
H1P H 0.4303 0.2160 0.2975 0.013 Uiso 1 1 calc R U . C 3
C2P C 0.4402(8) 0.3479(16) 0.3059(10) 0.014(3) Uani 1 1 d . U . C 3
C3P C 0.4049(9) 0.3743(17) 0.2501(11) 0.021(4) Uani 1 1 d . U . C 3
C4P C 0.3765(8) 0.313(2) 0.1981(11) 0.022(4) Uani 1 1 d . U . C 3
H4PA H 0.3478 0.3469 0.1721 0.027 Uiso 1 1 calc R U . C 3
H4PB H 0.3599 0.2643 0.2223 0.027 Uiso 1 1 calc R U . C 3
C5P C 0.4126(11) 0.2736(18) 0.1483(13) 0.029(6) Uani 1 1 d . U . C 3
H5PA H 0.3919 0.2345 0.1162 0.044 Uiso 1 1 calc R U . C 3
H5PB H 0.4408 0.2391 0.1736 0.044 Uiso 1 1 calc R U . C 3
H5PC H 0.4284 0.3216 0.1232 0.044 Uiso 1 1 calc R U . C 3
C6P C 0.4407(9) 0.4954(18) 0.3072(13) 0.025(3) Uani 1 1 d . U . C 3
C7P C 0.4525(9) 0.5780(18) 0.3213(13) 0.025(3) Uani 1 1 d . U . C 3
H7P H 0.4349 0.6224 0.2934 0.030 Uiso 1 1 calc R U . C 3
C8P C 0.4891(9) 0.6064(18) 0.3741(14) 0.025(3) Uani 1 1 d . U . C 3
C9P C 0.4889(8) 0.2352(15) 0.3736(9) 0.009(3) Uani 1 1 d . U . C 3
C10P C 0.5041(8) 0.1426(14) 0.3880(10) 0.009(3) Uani 1 1 d . U . C 3
C11P C 0.4785(10) 0.0667(17) 0.3456(11) 0.019(4) Uani 1 1 d . U . C 3
H11A H 0.4823 0.0116 0.3732 0.023 Uiso 1 1 calc R U . C 3
H11B H 0.4401 0.0793 0.3373 0.023 Uiso 1 1 calc R U . C 3
C12P C 0.4997(12) 0.0492(19) 0.2784(12) 0.030(6) Uani 1 1 d . U . C 3
H12A H 0.4856 -0.0073 0.2598 0.045 Uiso 1 1 calc R U . C 3
H12B H 0.5385 0.0460 0.2846 0.045 Uiso 1 1 calc R U . C 3
H12C H 0.4890 0.0975 0.2466 0.045 Uiso 1 1 calc R U . C 3
C13P C 0.5419(8) 0.1414(15) 0.4393(10) 0.010(3) Uani 1 1 d . U . C 3
C14P C 0.5718(9) 0.0662(16) 0.4710(11) 0.017(4) Uani 1 1 d . U . C 3
H14A H 0.5513 0.0108 0.4620 0.020 Uiso 1 1 calc R U . C 3
H14B H 0.5765 0.0751 0.5210 0.020 Uiso 1 1 calc R U . C 3
C15P C 0.6254(9) 0.0561(17) 0.4444(12) 0.022(5) Uani 1 1 d . U . C 3
H15A H 0.6428 0.0026 0.4640 0.033 Uiso 1 1 calc R U . C 3
H15B H 0.6472 0.1084 0.4573 0.033 Uiso 1 1 calc R U . C 3
H15C H 0.6211 0.0509 0.3945 0.033 Uiso 1 1 calc R U . C 3
C16P C 0.5529(8) 0.2356(15) 0.4570(9) 0.009(3) Uani 1 1 d . U . C 3
C17P C 0.5919(9) 0.2651(16) 0.5077(10) 0.013(3) Uani 1 1 d . U . C 3
H17P H 0.6124 0.2221 0.5338 0.016 Uiso 1 1 calc R U . C 3
C18P C 0.6007(9) 0.3485(16) 0.5199(10) 0.014(3) Uani 1 1 d . U . C 3
C19P C 0.6422(9) 0.3754(17) 0.5704(11) 0.019(3) Uani 1 1 d . U . C 3
C20P C 0.6820(8) 0.311(2) 0.6065(11) 0.021(4) Uani 1 1 d . U . C 3
H20A H 0.6994 0.3397 0.6478 0.026 Uiso 1 1 calc R U . C 3
H20B H 0.6628 0.2578 0.6213 0.026 Uiso 1 1 calc R U . C 3
C21P C 0.7236(11) 0.282(2) 0.5619(14) 0.031(6) Uani 1 1 d . U . C 3
H21A H 0.7421 0.2294 0.5821 0.047 Uiso 1 1 calc R U . C 3
H21B H 0.7490 0.3299 0.5577 0.047 Uiso 1 1 calc R U . C 3
H21C H 0.7068 0.2661 0.5166 0.047 Uiso 1 1 calc R U . C 3
C22P C 0.6467(8) 0.4660(17) 0.5699(11) 0.019(3) Uani 1 1 d . U . C 3
C23P C 0.6831(8) 0.5243(18) 0.6082(12) 0.022(3) Uani 1 1 d . U . C 3
H23A H 0.6995 0.4926 0.6488 0.027 Uiso 1 1 calc R U . C 3
H23B H 0.6636 0.5763 0.6241 0.027 Uiso 1 1 calc R U . C 3
C24P C 0.7279(11) 0.557(3) 0.5630(16) 0.044(8) Uani 1 1 d . U . C 3
H24A H 0.7561 0.5866 0.5922 0.066 Uiso 1 1 calc R U . C 3
H24B H 0.7127 0.5993 0.5286 0.066 Uiso 1 1 calc R U . C 3
H24C H 0.7426 0.5060 0.5403 0.066 Uiso 1 1 calc R U . C 3
C25P C 0.6025(8) 0.4920(17) 0.5218(11) 0.019(3) Uani 1 1 d . U . C 3
C26P C 0.5889(9) 0.5836(17) 0.5059(13) 0.021(3) Uani 1 1 d . U . C 3
H26P H 0.6080 0.6288 0.5312 0.026 Uiso 1 1 calc R U . C 3
C27P C 0.5514(11) 0.6087(19) 0.4582(16) 0.032(5) Uani 1 1 d . U . C 3
C28P C 0.4133(13) 0.566(2) 0.1496(14) 0.037(7) Uani 1 1 d . U . C 3
H28A H 0.3984 0.6216 0.1304 0.056 Uiso 1 1 calc R U . C 3
H28B H 0.4153 0.5222 0.1129 0.056 Uiso 1 1 calc R U . C 3
H28C H 0.4490 0.5771 0.1715 0.056 Uiso 1 1 calc R U . C 3
C29P C 0.4054(9) 0.4658(18) 0.2499(13) 0.024(3) Uani 1 1 d . U . C 3
C30P C 0.3779(11) 0.530(2) 0.2025(14) 0.034(6) Uani 1 1 d . U . C 3
H30A H 0.3651 0.5802 0.2290 0.041 Uiso 1 1 calc R U . C 3
H30B H 0.3465 0.5006 0.1785 0.041 Uiso 1 1 calc R U . C 3
C31P C 0.5036(13) 0.6983(19) 0.385(2) 0.048(4) Uani 1 1 d . U . C 3
C32P C 0.5412(13) 0.6988(19) 0.439(2) 0.047(4) Uani 1 1 d . U . C 3
C33P C 0.5008(14) 0.786(2) 0.277(2) 0.055(6) Uani 1 1 d . U . C 3
H33A H 0.5364 0.8119 0.2821 0.082 Uiso 1 1 calc R U . C 3
H33B H 0.4774 0.8240 0.2468 0.082 Uiso 1 1 calc R U . C 3
H33C H 0.5026 0.7266 0.2560 0.082 Uiso 1 1 calc R U . C 3
C34P C 0.6296(18) 0.790(3) 0.444(3) 0.086(14) Uani 1 1 d . U . C 3
H34A H 0.6483 0.8403 0.4669 0.129 Uiso 1 1 calc R U . C 3
H34B H 0.6236 0.8017 0.3952 0.129 Uiso 1 1 calc R U . C 3
H34C H 0.6511 0.7359 0.4517 0.129 Uiso 1 1 calc R U . C 3
C35P C 0.4780(13) 0.778(2) 0.349(2) 0.050(4) Uani 1 1 d . U . C 3
H35A H 0.4862 0.8320 0.3767 0.060 Uiso 1 1 calc R U . C 3
H35B H 0.4390 0.7698 0.3438 0.060 Uiso 1 1 calc R U . C 3
C36P C 0.5733(14) 0.776(2) 0.475(2) 0.056(8) Uani 1 1 d . U . C 3
H36A H 0.5795 0.7628 0.5248 0.067 Uiso 1 1 calc R U . C 3
H36B H 0.5524 0.8315 0.4701 0.067 Uiso 1 1 calc R U . C 3
C1H C 0.7175(11) -0.073(3) 0.1667(16) 0.045(6) Uani 1 1 d . U . D 4
H1H H 0.7429 -0.0776 0.1342 0.054 Uiso 1 1 calc R U . D 4
C2H C 0.7319(10) -0.076(3) 0.2309(15) 0.041(5) Uani 1 1 d . U . D 4
H2H H 0.7687 -0.0764 0.2458 0.050 Uiso 1 1 calc R U . D 4
C3H C 0.6935(11) -0.080(3) 0.2809(14) 0.039(5) Uani 1 1 d . U . D 4
H3H H 0.7048 -0.0839 0.3282 0.047 Uiso 1 1 calc R U . D 4
C4H C 0.6422(10) -0.079(3) 0.2601(14) 0.038(5) Uani 1 1 d . U . D 4
H4H H 0.6167 -0.0829 0.2927 0.045 Uiso 1 1 calc R U . D 4
C5H C 0.6253(12) -0.071(3) 0.1908(15) 0.047(6) Uani 1 1 d . U . D 4
H5H H 0.5886 -0.0706 0.1754 0.057 Uiso 1 1 calc R U . D 4
C6H C 0.6634(14) -0.063(3) 0.1453(17) 0.055(7) Uani 1 1 d . U . D 4
H6H H 0.6529 -0.0502 0.0988 0.066 Uiso 1 1 calc R U . D 4
C7H C 0.9486(14) 0.582(4) 0.004(2) 0.051(10) Uani 0.5 1 d G U P E -5
H7H H 0.9118 0.5962 -0.0023 0.061 Uiso 0.5 1 calc R U P E -5
C8H C 0.9729(17) 0.569(4) 0.0696(19) 0.050(10) Uani 0.5 1 d G U P E -5
H8H H 0.9527 0.5742 0.1079 0.060 Uiso 0.5 1 calc R U P E -5
C9H C 1.0266(17) 0.549(4) 0.0790(19) 0.051(10) Uani 0.5 1 d G U P E -5
H9H H 1.0432 0.5403 0.1237 0.061 Uiso 0.5 1 calc R U P E -5
C10H C 1.0561(14) 0.542(4) 0.023(2) 0.058(12) Uani 0.5 1 d G U P E -5
H10H H 1.0928 0.5284 0.0293 0.070 Uiso 0.5 1 calc R U P E -5
C11H C 1.0318(16) 0.555(4) -0.043(2) 0.055(12) Uani 0.5 1 d G U P E -5
H11H H 1.0520 0.5504 -0.0809 0.066 Uiso 0.5 1 calc R U P E -5
C12H C 0.9781(16) 0.575(4) -0.0519(18) 0.056(11) Uani 0.5 1 d G U P E -5
H12H H 0.9615 0.5843 -0.0967 0.067 Uiso 0.5 1 calc R U P E -5

loop_
_atom_site_aniso_label
_atom_site_aniso_U_11
_atom_site_aniso_U_22
_atom_site_aniso_U_33
_atom_site_aniso_U_23
_atom_site_aniso_U_13
_atom_site_aniso_U_12
N1 0.023(9) 0.048(12) 0.024(11) 0.016(10) 0.015(8) 0.004(12)
Lu1 0.0223(16) 0.055(2) 0.0341(17) 0.019(2) 0.0137(13) -0.0125(17)
Lu2 0.020(3) 0.054(4) 0.064(4) 0.051(3) 0.017(2) 0.015(2)
Lu3 0.032(2) 0.036(2) 0.033(2) 0.0040(16) 0.0142(17) -0.0054(18)
Lu4 0.0288(18) 0.065(3) 0.0222(17) 0.0143(18) 0.0178(15) 0.0197(18)
Lu5 0.041(6) 0.043(5) 0.058(5) -0.033(3) 0.019(4) -0.024(3)
Lu6 0.048(3) 0.035(2) 0.039(3) 0.0004(19) 0.0108(19) 0.022(2)
Lu7 0.072(8) 0.169(16) 0.038(7) -0.018(9) 0.005(6) 0.005(13)
Lu8 0.040(4) 0.061(5) 0.035(5) 0.016(4) 0.012(4) 0.002(4)
Lu9 0.031(8) 0.15(2) 0.127(18) 0.062(17) -0.008(9) 0.016(12)
Lu10 0.021(6) 0.068(11) 0.086(10) 0.039(9) 0.010(7) -0.012(7)
Lu11 0.022(9) 0.13(2) 0.081(15) -0.048(17) -0.008(10) 0.009(13)
Lu12 0.039(10) 0.051(11) 0.068(11) -0.007(10) 0.011(10) -0.005(10)
Lu13 0.040(4) 0.059(5) 0.036(5) 0.015(4) 0.011(4) 0.004(5)
Lu14 0.037(5) 0.045(6) 0.033(5) 0.012(4) 0.014(4) 0.000(5)
Lu15 0.039(4) 0.058(5) 0.036(5) 0.015(4) 0.012(4) 0.003(4)
Lu16 0.037(6) 0.043(6) 0.036(6) 0.012(5) 0.008(5) -0.003(5)
C1 0.070(14) 0.088(15) 0.087(15) 0.005(14) 0.006(13) 0.012(13)
C2 0.056(13) 0.076(14) 0.078(14) 0.018(13) -0.006(12) 0.016(13)
C3 0.074(14) 0.063(14) 0.097(15) 0.030(13) -0.022(13) 0.023(13)
C4 0.079(14) 0.047(13) 0.096(15) 0.017(13) -0.014(13) 0.015(12)
C5 0.078(14) 0.074(14) 0.096(15) -0.012(14) 0.007(13) 0.007(13)
C6 0.079(14) 0.081(15) 0.082(14) -0.016(13) 0.029(13) -0.018(13)
C7 0.067(13) 0.086(14) 0.065(13) -0.011(13) 0.027(12) -0.021(13)
C8 0.052(12) 0.090(14) 0.057(12) 0.004(13) 0.041(11) -0.014(13)
C9 0.051(12) 0.083(14) 0.078(14) 0.004(13) 0.020(12) -0.002(13)
C10 0.030(10) 0.078(13) 0.077(13) -0.004(13) 0.025(10) 0.005(13)
C11 0.034(10) 0.085(13) 0.076(14) 0.002(13) -0.004(11) 0.002(13)
C12 0.041(12) 0.089(14) 0.060(13) 0.012(13) -0.008(11) 0.020(12)
C13 0.068(14) 0.107(16) 0.059(13) 0.009(13) -0.021(12) 0.016(13)
C14 0.087(15) 0.099(15) 0.070(14) 0.037(13) -0.014(13) 0.003(14)
C15 0.088(15) 0.072(14) 0.091(14) 0.054(13) -0.016(13) 0.002(13)
C16 0.097(15) 0.050(13) 0.088(14) 0.046(12) -0.019(13) -0.016(13)
C17 0.098(15) 0.047(13) 0.095(15) 0.026(13) -0.022(14) -0.019(13)
C18 0.085(14) 0.030(12) 0.083(14) 0.015(12) -0.020(13) -0.013(12)
C19 0.073(14) 0.042(12) 0.086(14) 0.001(12) -0.008(13) -0.035(12)
C20 0.078(14) 0.067(14) 0.084(14) -0.011(13) 0.015(13) -0.033(13)
C21 0.079(14) 0.075(14) 0.070(13) -0.011(13) 0.015(13) -0.026(13)
C22 0.058(13) 0.080(14) 0.048(12) -0.007(12) 0.025(11) -0.026(12)
C23 0.060(12) 0.092(13) 0.041(11) 0.021(12) 0.029(10) -0.021(13)
C24 0.077(11) 0.095(12) 0.065(10) 0.034(10) 0.044(9) -0.029(11)
C25 0.062(13) 0.101(14) 0.078(13) 0.010(13) 0.046(11) -0.027(13)
C26 0.053(12) 0.096(15) 0.082(14) 0.015(14) 0.028(11) -0.024(13)
C27 0.032(11) 0.077(14) 0.084(14) -0.004(13) 0.014(11) -0.013(12)
C28 0.045(12) 0.074(14) 0.100(15) -0.019(13) 0.007(13) -0.026(12)
C29 0.039(12) 0.089(15) 0.090(14) -0.028(13) -0.006(12) -0.015(13)
C30 0.064(13) 0.103(15) 0.083(14) -0.024(14) -0.007(12) -0.022(14)
C31 0.070(13) 0.111(16) 0.047(12) -0.020(13) -0.025(11) 0.008(14)
C32 0.084(14) 0.112(16) 0.032(11) -0.009(13) -0.012(12) -0.003(14)
C33 0.093(15) 0.110(16) 0.045(12) 0.031(13) -0.011(12) 0.000(14)
C34 0.096(15) 0.092(15) 0.053(12) 0.046(12) 0.006(12) -0.018(13)
C35 0.094(15) 0.069(14) 0.059(13) 0.046(12) 0.000(12) -0.023(13)
C36 0.078(14) 0.071(14) 0.088(14) 0.029(13) 0.010(13) -0.027(13)
C37 0.068(13) 0.051(13) 0.090(15) 0.009(13) -0.008(13) -0.037(12)
C38 0.067(14) 0.064(14) 0.107(15) 0.005(14) -0.001(13) -0.027(12)
C39 0.073(14) 0.067(14) 0.102(15) -0.003(13) 0.001(13) -0.036(13)
C40 0.063(13) 0.086(15) 0.083(14) 0.003(13) -0.003(13) -0.036(13)
C41 0.070(14) 0.084(14) 0.065(13) 0.002(13) 0.008(12) -0.027(13)
C42 0.068(13) 0.097(15) 0.059(13) 0.034(13) -0.012(12) -0.023(13)
C43 0.073(13) 0.094(14) 0.055(12) 0.034(13) -0.005(12) -0.013(13)
C44 0.076(14) 0.081(14) 0.061(13) 0.054(12) -0.018(12) 0.004(13)
C45 0.073(13) 0.083(14) 0.076(13) 0.060(12) 0.020(12) 0.000(12)
C46 0.077(10) 0.095(11) 0.069(10) 0.037(10) 0.042(9) -0.030(10)
C47 0.075(11) 0.092(12) 0.070(11) 0.034(10) 0.039(9) -0.033(10)
C48 0.081(14) 0.082(14) 0.082(14) 0.003(13) 0.031(13) -0.029(13)
C49 0.069(14) 0.079(14) 0.091(14) -0.003(14) 0.019(13) -0.037(13)
C50 0.085(15) 0.071(14) 0.086(14) -0.003(13) 0.027(13) -0.023(13)
C51 0.084(14) 0.083(15) 0.069(14) -0.025(13) 0.011(13) -0.029(13)
C52 0.090(15) 0.094(15) 0.065(14) -0.023(13) 0.018(13) -0.015(14)
C53 0.093(15) 0.106(16) 0.047(12) -0.011(13) 0.017(13) 0.000(14)
C54 0.083(14) 0.101(15) 0.044(12) -0.004(13) 0.030(12) 0.010(14)
C55 0.077(14) 0.105(16) 0.057(13) 0.014(13) 0.029(12) -0.005(13)
C56 0.061(13) 0.101(15) 0.086(14) 0.017(13) 0.038(12) -0.006(13)
C57 0.063(13) 0.084(14) 0.084(14) 0.024(13) 0.033(12) -0.025(12)
C58 0.040(12) 0.082(14) 0.095(14) 0.024(13) 0.016(12) -0.024(12)
C59 0.030(11) 0.075(14) 0.093(15) 0.009(13) 0.003(12) -0.026(11)
C60 0.052(13) 0.085(15) 0.095(14) 0.009(14) -0.014(12) -0.024(13)
C61 0.051(12) 0.089(14) 0.086(14) 0.036(13) -0.012(12) -0.005(13)
C62 0.072(14) 0.096(15) 0.073(14) 0.031(13) -0.014(13) -0.013(13)
C63 0.083(14) 0.088(15) 0.078(14) 0.056(13) -0.024(13) 0.007(14)
C64 0.057(13) 0.072(14) 0.091(14) 0.038(13) -0.020(12) 0.035(12)
C65 0.051(13) 0.064(13) 0.090(14) 0.044(12) -0.005(12) 0.031(11)
C66 0.074(14) 0.072(14) 0.089(14) 0.049(13) 0.004(13) 0.012(13)
C67 0.077(14) 0.058(14) 0.097(15) 0.019(13) 0.014(14) -0.008(13)
C68 0.079(14) 0.051(13) 0.096(15) 0.000(13) 0.029(13) -0.009(13)
C69 0.084(14) 0.063(14) 0.089(14) -0.003(13) 0.028(13) 0.034(13)
C70 0.100(15) 0.078(15) 0.080(14) -0.022(13) 0.024(14) 0.020(14)
C71 0.078(14) 0.096(15) 0.074(14) -0.021(13) 0.025(13) 0.022(13)
C72 0.059(13) 0.095(15) 0.106(15) 0.000(14) 0.015(13) 0.028(13)
C73 0.044(13) 0.098(15) 0.103(15) 0.010(14) 0.026(12) 0.004(12)
C74 0.024(10) 0.083(13) 0.096(14) 0.025(14) 0.011(11) 0.009(12)
C75 0.041(10) 0.081(12) 0.105(12) 0.031(11) 0.009(10) 0.027(10)
C76 0.045(9) 0.079(11) 0.110(12) 0.031(10) 0.007(10) 0.034(9)
C77 0.049(10) 0.081(12) 0.110(12) 0.024(11) 0.015(10) 0.037(10)
C78 0.057(13) 0.080(14) 0.101(15) 0.007(13) 0.028(12) 0.051(12)
Ni1 0.0066(10) 0.0148(11) 0.0134(12) 0.0044(10) 0.0001(9) 0.0023(12)
N1B 0.004(5) 0.012(6) 0.001(5) 0.001(4) 0.001(4) -0.001(5)
N2B 0.009(7) 0.022(8) 0.020(9) 0.006(8) 0.000(6) -0.001(9)
N3B 0.020(10) 0.050(15) 0.010(9) 0.002(8) 0.002(7) -0.011(10)
N4B 0.006(5) 0.019(5) 0.018(6) 0.005(5) 0.000(5) 0.001(6)
C1P 0.005(6) 0.017(7) 0.009(6) 0.002(5) -0.003(5) -0.004(5)
C2P 0.007(6) 0.020(7) 0.015(7) 0.000(6) -0.002(6) -0.005(6)
C3P 0.008(7) 0.030(8) 0.024(7) 0.016(7) 0.000(6) 0.001(7)
C4P 0.009(7) 0.033(9) 0.024(8) 0.019(8) -0.005(6) -0.002(8)
C5P 0.023(13) 0.025(13) 0.036(13) 0.008(11) -0.019(10) -0.003(10)
C6P 0.009(5) 0.025(6) 0.038(6) 0.014(5) -0.008(5) 0.006(5)
C7P 0.009(5) 0.025(6) 0.039(6) 0.013(5) -0.007(5) 0.006(5)
C8P 0.010(5) 0.025(6) 0.040(7) 0.013(6) -0.007(5) 0.005(5)
C9P 0.005(6) 0.013(6) 0.010(6) 0.004(5) 0.002(5) -0.002(5)
C10P 0.008(6) 0.008(7) 0.012(6) 0.000(6) 0.003(5) -0.004(6)
C11P 0.022(10) 0.018(10) 0.016(9) 0.001(8) -0.009(8) -0.003(8)
C12P 0.041(14) 0.028(14) 0.021(11) -0.013(10) -0.005(10) 0.003(11)
C13P 0.006(6) 0.013(7) 0.012(6) 0.000(6) 0.004(5) -0.001(6)
C14P 0.021(10) 0.015(10) 0.013(9) 0.005(8) -0.004(8) -0.004(8)
C15P 0.017(11) 0.020(12) 0.029(12) 0.001(9) 0.009(9) 0.012(9)
C16P 0.005(6) 0.016(6) 0.008(6) -0.002(5) 0.005(5) -0.001(5)
C17P 0.012(6) 0.019(6) 0.009(6) -0.007(5) 0.004(5) 0.001(5)
C18P 0.013(6) 0.018(6) 0.012(6) -0.012(5) 0.001(5) 0.002(6)
C19P 0.016(7) 0.023(7) 0.018(6) -0.012(6) 0.000(6) 0.006(6)
C20P 0.015(9) 0.023(10) 0.025(9) -0.002(10) -0.001(7) 0.003(10)
C21P 0.023(13) 0.042(16) 0.030(12) -0.005(11) 0.004(10) 0.010(11)
C22P 0.004(5) 0.027(7) 0.027(6) -0.009(6) 0.001(5) 0.003(5)
C23P 0.007(6) 0.031(8) 0.029(7) -0.012(7) 0.000(6) 0.002(6)
C24P 0.019(13) 0.07(2) 0.049(16) -0.024(15) 0.007(11) -0.023(13)
C25P 0.002(5) 0.026(7) 0.029(6) -0.006(6) 0.001(5) 0.004(5)
C26P 0.004(6) 0.026(8) 0.034(7) -0.003(7) 0.002(6) 0.003(6)
C27P 0.018(10) 0.024(11) 0.055(12) 0.005(10) 0.001(9) 0.004(9)
C28P 0.050(17) 0.029(14) 0.031(13) 0.018(11) -0.004(12) 0.001(13)
C29P 0.009(5) 0.025(6) 0.037(6) 0.015(6) -0.007(5) 0.005(5)
C30P 0.029(11) 0.030(12) 0.041(12) 0.016(10) -0.010(10) -0.001(10)
C31P 0.034(8) 0.010(7) 0.096(11) 0.017(7) -0.015(8) 0.001(6)
C32P 0.034(8) 0.010(7) 0.095(11) 0.014(7) -0.013(8) 0.000(6)
C33P 0.042(11) 0.013(9) 0.104(13) 0.026(9) -0.015(10) 0.003(8)
C34P 0.06(2) 0.04(2) 0.15(3) 0.01(2) -0.03(2) -0.010(17)
C35P 0.035(8) 0.012(7) 0.098(11) 0.019(7) -0.016(8) 0.001(6)
C36P 0.034(14) 0.014(11) 0.115(19) -0.001(13) -0.019(14) -0.007(11)
C1H 0.044(11) 0.052(13) 0.041(12) 0.028(11) 0.010(10) 0.006(13)
C2H 0.035(10) 0.052(12) 0.036(11) 0.013(11) 0.002(10) 0.006(13)
C3H 0.047(11) 0.046(11) 0.025(11) 0.006(11) 0.003(9) 0.006(13)
C4H 0.041(11) 0.042(11) 0.030(11) -0.001(11) 0.001(9) 0.007(12)
C5H 0.043(12) 0.060(14) 0.038(12) 0.001(12) -0.003(10) 0.010(13)
C6H 0.060(13) 0.066(16) 0.039(13) 0.011(12) 0.010(11) 0.014(13)
C7H 0.020(14) 0.06(2) 0.07(3) -0.001(17) 0.001(16) 0.029(15)
C8H 0.018(14) 0.06(2) 0.07(3) -0.002(16) 0.000(15) 0.028(14)
C9H 0.019(14) 0.06(2) 0.07(3) -0.001(17) -0.003(16) 0.027(15)
C10H 0.020(17) 0.08(3) 0.08(3) 0.00(2) -0.008(18) 0.022(17)
C11H 0.015(18) 0.08(3) 0.07(3) 0.00(2) 0.005(19) 0.029(18)
C12H 0.025(17) 0.07(2) 0.07(3) 0.007(19) 0.001(19) 0.033(18)

loop_
_atom_type_symbol
_atom_type_description
_atom_type_scat_dispersion_real
_atom_type_scat_dispersion_imag
_atom_type_scat_source
C C 0.0037 0.0018 'International Tables Vol C Tables 4.2.6.8 and 6.1.1.4'
H H 0.0000 0.0000 'International Tables Vol C Tables 4.2.6.8 and 6.1.1.4'
N N 0.0072 0.0037 'International Tables Vol C Tables 4.2.6.8 and 6.1.1.4'
Ni Ni 0.3396 1.1864 'International Tables Vol C Tables 4.2.6.8 and 6.1.1.4'
Lu Lu -0.4797 6.2410 'International Tables Vol C Tables 4.2.6.8 and 6.1.1.4'

loop_
_geom_angle_atom_site_label_1
_geom_angle_atom_site_label_2
_geom_angle_atom_site_label_3
_geom_angle
_geom_angle_site_symmetry_1
_geom_angle_site_symmetry_3
_geom_angle_publ_flag
Lu10 N1 Lu14 128(2) . . ?
Lu10 N1 Lu7 47.8(13) . . ?
Lu14 N1 Lu7 125(2) . . ?
Lu10 N1 Lu13 131(2) . . ?
Lu14 N1 Lu13 31(2) . . ?
Lu7 N1 Lu13 155.1(15) . . ?
Lu10 N1 Lu15 159(2) . . ?
Lu14 N1 Lu15 36.1(17) . . ?
Lu7 N1 Lu15 145(2) . . ?
Lu13 N1 Lu15 28.7(15) . . ?
Lu10 N1 Lu12 104.0(15) . . ?
Lu14 N1 Lu12 107(3) . . ?
Lu7 N1 Lu12 59.0(15) . . ?
Lu13 N1 Lu12 123(2) . . ?
Lu15 N1 Lu12 95(2) . . ?
Lu10 N1 Lu1 132.3(13) . . ?
Lu14 N1 Lu1 23(2) . . ?
Lu7 N1 Lu1 108.9(12) . . ?
Lu13 N1 Lu1 50.8(11) . . ?
Lu15 N1 Lu1 41.2(11) . . ?
Lu12 N1 Lu1 85.0(15) . . ?
Lu10 N1 Lu2 28.2(8) . . ?
Lu14 N1 Lu2 132(2) . . ?
Lu7 N1 Lu2 71.9(11) . . ?
Lu13 N1 Lu2 117.2(19) . . ?
Lu15 N1 Lu2 142.3(19) . . ?
Lu12 N1 Lu2 118.0(13) . . ?
Lu1 N1 Lu2 149.4(14) . . ?
Lu10 N1 Lu5 30.1(9) . . ?
Lu14 N1 Lu5 132(3) . . ?
Lu7 N1 Lu5 73.4(11) . . ?
Lu13 N1 Lu5 116.3(19) . . ?
Lu15 N1 Lu5 140.9(19) . . ?
Lu12 N1 Lu5 118.4(13) . . ?
Lu1 N1 Lu5 150.4(15) . . ?
Lu2 N1 Lu5 2.0(5) . . ?
Lu10 N1 Lu6 115.0(11) . . ?
Lu14 N1 Lu6 115(2) . . ?
Lu7 N1 Lu6 85.2(13) . . ?
Lu13 N1 Lu6 110.5(16) . . ?
Lu15 N1 Lu6 85.0(15) . . ?
Lu12 N1 Lu6 36.6(11) . . ?
Lu1 N1 Lu6 100.0(13) . . ?
Lu2 N1 Lu6 110.5(8) . . ?
Lu5 N1 Lu6 109.5(9) . . ?
Lu10 N1 Lu16 110(2) . . ?
Lu14 N1 Lu16 23.8(19) . . ?
Lu7 N1 Lu16 101.5(19) . . ?
Lu13 N1 Lu16 54(2) . . ?
Lu15 N1 Lu16 58(2) . . ?
Lu12 N1 Lu16 101(3) . . ?
Lu1 N1 Lu16 24(2) . . ?
Lu2 N1 Lu16 125(3) . . ?
Lu5 N1 Lu16 127(3) . . ?
Lu6 N1 Lu16 123(3) . . ?
Lu10 N1 Lu9 102.1(13) . . ?
Lu14 N1 Lu9 124.3(18) . . ?
Lu7 N1 Lu9 105.9(13) . . ?
Lu13 N1 Lu9 98.6(15) . . ?
Lu15 N1 Lu9 89.0(15) . . ?
Lu12 N1 Lu9 78.5(17) . . ?
Lu1 N1 Lu9 125.6(14) . . ?
Lu2 N1 Lu9 81.2(11) . . ?
Lu5 N1 Lu9 79.4(12) . . ?
Lu6 N1 Lu9 43.4(12) . . ?
Lu16 N1 Lu9 147(2) . . ?
Lu14 Lu1 Lu16 61(5) . . ?
Lu14 Lu1 Lu15 59(4) . . ?
Lu16 Lu1 Lu15 118(5) . . ?
Lu14 Lu1 Lu8 5(3) . . ?
Lu16 Lu1 Lu8 58(5) . . ?
Lu15 Lu1 Lu8 63.2(18) . . ?
Lu14 Lu1 Lu4 26(3) . . ?
Lu16 Lu1 Lu4 35(5) . . ?
Lu15 Lu1 Lu4 83.5(17) . . ?
Lu8 Lu1 Lu4 23.0(7) . . ?
Lu14 Lu1 Lu13 24(3) . . ?
Lu16 Lu1 Lu13 83(5) . . ?
Lu15 Lu1 Lu13 35.0(19) . . ?
Lu8 Lu1 Lu13 29.1(13) . . ?
Lu4 Lu1 Lu13 48.6(12) . . ?
Lu14 Lu1 N1 71(3) . . ?
Lu16 Lu1 N1 80(3) . . ?
Lu15 Lu1 N1 68.3(14) . . ?
Lu8 Lu1 N1 74.8(11) . . ?
Lu4 Lu1 N1 70.9(9) . . ?
Lu13 Lu1 N1 63.0(11) . . ?
Lu14 Lu1 Lu12 117(3) . . ?
Lu16 Lu1 Lu12 111(3) . . ?
Lu15 Lu1 Lu12 85.0(15) . . ?
Lu8 Lu1 Lu12 121.5(10) . . ?
Lu4 Lu1 Lu12 117.0(7) . . ?
Lu13 Lu1 Lu12 102.0(12) . . ?
N1 Lu1 Lu12 47.4(11) . . ?
Lu14 Lu1 Lu6 100(3) . . ?
Lu16 Lu1 Lu6 119(3) . . ?
Lu15 Lu1 Lu6 61.0(14) . . ?
Lu8 Lu1 Lu6 104.8(9) . . ?
Lu4 Lu1 Lu6 109.2(3) . . ?
Lu13 Lu1 Lu6 80.5(10) . . ?
N1 Lu1 Lu6 40.3(8) . . ?
Lu12 Lu1 Lu6 24.0(7) . . ?
Lu14 Lu1 Lu7 97(3) . . ?
Lu16 Lu1 Lu7 74(3) . . ?
Lu15 Lu1 Lu7 101.0(13) . . ?
Lu8 Lu1 Lu7 99.9(8) . . ?
Lu4 Lu1 Lu7 85.7(6) . . ?
Lu13 Lu1 Lu7 96.6(10) . . ?
N1 Lu1 Lu7 34.8(7) . . ?
Lu12 Lu1 Lu7 37.1(9) . . ?
Lu6 Lu1 Lu7 50.4(4) . . ?
Lu14 Lu1 Lu3 106(3) . . ?
Lu16 Lu1 Lu3 108(3) . . ?
Lu15 Lu1 Lu3 76.6(13) . . ?
Lu8 Lu1 Lu3 111.0(8) . . ?
Lu4 Lu1 Lu3 108.6(2) . . ?
Lu13 Lu1 Lu3 91.3(10) . . ?
N1 Lu1 Lu3 37.9(9) . . ?
Lu12 Lu1 Lu3 10.9(7) . . ?
Lu6 Lu1 Lu3 16.38(11) . . ?
Lu7 Lu1 Lu3 35.9(5) . . ?
Lu14 Lu1 Lu10 72(3) . . ?
Lu16 Lu1 Lu10 59(3) . . ?
Lu15 Lu1 Lu10 88.9(14) . . ?
Lu8 Lu1 Lu10 74.1(8) . . ?
Lu4 Lu1 Lu10 61.5(4) . . ?
Lu13 Lu1 Lu10 73.9(10) . . ?
N1 Lu1 Lu10 23.1(8) . . ?
Lu12 Lu1 Lu10 56.6(8) . . ?
Lu6 Lu1 Lu10 59.1(4) . . ?
Lu7 Lu1 Lu10 25.8(6) . . ?
Lu3 Lu1 Lu10 50.5(4) . . ?
Lu10 Lu2 Lu11 128.1(19) . . ?
Lu10 Lu2 N1 67.9(13) . . ?
Lu11 Lu2 N1 69.4(13) . . ?
Lu10 Lu2 Lu7 28.3(15) . . ?
Lu11 Lu2 Lu7 100.4(13) . . ?
N1 Lu2 Lu7 52.2(9) . . ?
Lu10 Lu2 Lu9 106.6(16) . . ?
Lu11 Lu2 Lu9 21.8(10) . . ?
N1 Lu2 Lu9 50.4(8) . . ?
Lu7 Lu2 Lu9 79.5(10) . . ?
Lu10 Lu2 Lu3 67.3(14) . . ?
Lu11 Lu2 Lu3 61.2(11) . . ?
N1 Lu2 Lu3 41.1(7) . . ?
Lu7 Lu2 Lu3 39.2(6) . . ?
Lu9 Lu2 Lu3 40.9(8) . . ?
Lu10 Lu2 Lu4 71.0(10) . . ?
Lu11 Lu2 Lu4 92.0(11) . . ?
N1 Lu2 Lu4 37.8(7) . . ?
Lu7 Lu2 Lu4 73.6(4) . . ?
Lu9 Lu2 Lu4 80.3(5) . . ?
Lu3 Lu2 Lu4 78.36(18) . . ?
Lu10 Lu2 Lu6 80.1(14) . . ?
Lu11 Lu2 Lu6 48.1(11) . . ?
N1 Lu2 Lu6 34.8(7) . . ?
Lu7 Lu2 Lu6 53.1(6) . . ?
Lu9 Lu2 Lu6 26.6(7) . . ?
Lu3 Lu2 Lu6 16.29(10) . . ?
Lu4 Lu2 Lu6 72.11(16) . . ?
Lu10 Lu2 Lu13 87.9(12) . . ?
Lu11 Lu2 Lu13 68.9(12) . . ?
N1 Lu2 Lu13 30.7(10) . . ?
Lu7 Lu2 Lu13 80.7(8) . . ?
Lu9 Lu2 Lu13 59.2(8) . . ?
Lu3 Lu2 Lu13 69.5(7) . . ?
Lu4 Lu2 Lu13 23.2(6) . . ?
Lu6 Lu2 Lu13 58.2(6) . . ?
Lu10 Lu2 Lu12 58.7(15) . . ?
Lu11 Lu2 Lu12 69.5(12) . . ?
N1 Lu2 Lu12 30.8(9) . . ?
Lu7 Lu2 Lu12 32.3(8) . . ?
Lu9 Lu2 Lu12 47.9(9) . . ?
Lu3 Lu2 Lu12 13.5(5) . . ?
Lu4 Lu2 Lu12 66.4(6) . . ?
Lu6 Lu2 Lu12 21.4(5) . . ?
Lu13 Lu2 Lu12 61.1(8) . . ?
Lu10 Lu2 Lu8 77.7(11) . . ?
Lu11 Lu2 Lu8 82.3(11) . . ?
N1 Lu2 Lu8 33.0(8) . . ?
Lu7 Lu2 Lu8 76.0(6) . . ?
Lu9 Lu2 Lu8 71.3(6) . . ?
Lu3 Lu2 Lu8 74.1(4) . . ?
Lu4 Lu2 Lu8 9.7(3) . . ?
Lu6 Lu2 Lu8 65.7(4) . . ?
Lu13 Lu2 Lu8 13.5(5) . . ?
Lu12 Lu2 Lu8 63.3(7) . . ?
Lu10 Lu2 Lu14 71.1(14) . . ?
Lu11 Lu2 Lu14 80.9(13) . . ?
N1 Lu2 Lu14 23.1(12) . . ?
Lu7 Lu2 Lu14 66.1(11) . . ?
Lu9 Lu2 Lu14 66.6(9) . . ?
Lu3 Lu2 Lu14 64.1(10) . . ?
Lu4 Lu2 Lu14 15.0(9) . . ?
Lu6 Lu2 Lu14 57.1(9) . . ?
Lu13 Lu2 Lu14 16.8(10) . . ?
Lu12 Lu2 Lu14 52.9(12) . . ?
Lu8 Lu2 Lu14 10.7(9) . . ?
Lu12 Lu3 Lu6 92(2) . . ?
Lu12 Lu3 Lu7 73(2) . . ?
Lu6 Lu3 Lu7 127.7(6) . . ?
Lu12 Lu3 Lu9 118(2) . . ?
Lu6 Lu3 Lu9 41.1(8) . . ?
Lu7 Lu3 Lu9 102.9(10) . . ?
Lu12 Lu3 N1 71(2) . . ?
Lu6 Lu3 N1 71.9(6) . . ?
Lu7 Lu3 N1 55.8(7) . . ?
Lu9 Lu3 N1 59.4(9) . . ?
Lu12 Lu3 Lu11 120(2) . . ?
Lu6 Lu3 Lu11 64.4(10) . . ?
Lu7 Lu3 Lu11 80.2(10) . . ?
Lu9 Lu3 Lu11 24.6(8) . . ?
N1 Lu3 Lu11 50.0(8) . . ?
Lu12 Lu3 Lu10 91(2) . . ?
Lu6 Lu3 Lu10 105.0(6) . . ?
Lu7 Lu3 Lu10 29.5(8) . . ?
Lu9 Lu3 Lu10 73.7(10) . . ?
N1 Lu3 Lu10 39.9(7) . . ?
Lu11 Lu3 Lu10 50.7(9) . . ?
Lu12 Lu3 Lu5 104(2) . . ?
Lu6 Lu3 Lu5 90.7(4) . . ?
Lu7 Lu3 Lu5 48.3(7) . . ?
Lu9 Lu3 Lu5 55.5(8) . . ?
N1 Lu3 Lu5 39.1(7) . . ?
Lu11 Lu3 Lu5 31.9(9) . . ?
Lu10 Lu3 Lu5 18.9(6) . . ?
Lu12 Lu3 Lu2 103(2) . . ?
Lu6 Lu3 Lu2 91.7(4) . . ?
Lu7 Lu3 Lu2 47.0(6) . . ?
Lu9 Lu3 Lu2 56.8(8) . . ?
N1 Lu3 Lu2 39.0(7) . . ?
Lu11 Lu3 Lu2 33.2(8) . . ?
Lu10 Lu3 Lu2 17.6(5) . . ?
Lu5 Lu3 Lu2 1.3(3) . . ?
Lu12 Lu3 Lu15 59(2) . . ?
Lu6 Lu3 Lu15 45.5(7) . . ?
Lu7 Lu3 Lu15 86.3(7) . . ?
Lu9 Lu3 Lu15 59.3(9) . . ?
N1 Lu3 Lu15 35.3(9) . . ?
Lu11 Lu3 Lu15 66.7(9) . . ?
Lu10 Lu3 Lu15 75.2(8) . . ?
Lu5 Lu3 Lu15 71.6(7) . . ?
Lu2 Lu3 Lu15 71.9(7) . . ?
Lu12 Lu3 Lu1 38(2) . . ?
Lu6 Lu3 Lu1 68.8(4) . . ?
Lu7 Lu3 Lu1 69.3(4) . . ?
Lu9 Lu3 Lu1 81.4(6) . . ?
N1 Lu3 Lu1 35.5(7) . . ?
Lu11 Lu3 Lu1 82.1(5) . . ?
Lu10 Lu3 Lu1 69.2(3) . . ?
Lu5 Lu3 Lu1 74.0(2) . . ?
Lu2 Lu3 Lu1 73.74(17) . . ?
Lu15 Lu3 Lu1 24.5(6) . . ?
Lu12 Lu3 Lu14 50(2) . . ?
Lu6 Lu3 Lu14 64.8(8) . . ?
Lu7 Lu3 Lu14 67.7(8) . . ?
Lu9 Lu3 Lu14 70.8(11) . . ?
N1 Lu3 Lu14 24.6(11) . . ?
Lu11 Lu3 Lu14 70.1(11) . . ?
Lu10 Lu3 Lu14 61.6(9) . . ?
Lu5 Lu3 Lu14 63.7(9) . . ?
Lu2 Lu3 Lu14 63.5(9) . . ?
Lu15 Lu3 Lu14 19.4(9) . . ?
Lu1 Lu3 Lu14 12.0(9) . . ?
Lu8 Lu4 Lu14 44(3) . . ?
Lu8 Lu4 Lu16 93(4) . . ?
Lu14 Lu4 Lu16 50(5) . . ?
Lu8 Lu4 Lu13 24(2) . . ?
Lu14 Lu4 Lu13 50(4) . . ?
Lu16 Lu4 Lu13 98(4) . . ?
Lu8 Lu4 Lu1 65(2) . . ?
Lu14 Lu4 Lu1 21(3) . . ?
Lu16 Lu4 Lu1 29(4) . . ?
Lu13 Lu4 Lu1 70.1(17) . . ?
Lu8 Lu4 Lu15 30(2) . . ?
Lu14 Lu4 Lu15 25(3) . . ?
Lu16 Lu4 Lu15 73(4) . . ?
Lu13 Lu4 Lu15 26(2) . . ?
Lu1 Lu4 Lu15 44.3(11) . . ?
Lu8 Lu4 N1 84(2) . . ?
Lu14 Lu4 N1 64(2) . . ?
Lu16 Lu4 N1 72(3) . . ?
Lu13 Lu4 N1 64.3(13) . . ?
Lu1 Lu4 N1 63.9(8) . . ?
Lu15 Lu4 N1 57.5(11) . . ?
Lu8 Lu4 Lu10 117(2) . . ?
Lu14 Lu4 Lu10 98(2) . . ?
Lu16 Lu4 Lu10 86(3) . . ?
Lu13 Lu4 Lu10 94.0(12) . . ?
Lu1 Lu4 Lu10 92.2(5) . . ?
Lu15 Lu4 Lu10 93.2(10) . . ?
N1 Lu4 Lu10 36.0(8) . . ?
Lu8 Lu4 Lu2 106.1(19) . . ?
Lu14 Lu4 Lu2 99(2) . . ?
Lu16 Lu4 Lu2 99(3) . . ?
Lu13 Lu4 Lu2 82.0(12) . . ?
Lu1 Lu4 Lu2 99.2(2) . . ?
Lu15 Lu4 Lu2 87.6(9) . . ?
N1 Lu4 Lu2 36.1(8) . . ?
Lu10 Lu4 Lu2 16.9(5) . . ?
Lu8 Lu4 Lu5 105.0(19) . . ?
Lu14 Lu4 Lu5 99(2) . . ?
Lu16 Lu4 Lu5 100(3) . . ?
Lu13 Lu4 Lu5 80.9(12) . . ?
Lu1 Lu4 Lu5 99.2(2) . . ?
Lu15 Lu4 Lu5 86.7(10) . . ?
N1 Lu4 Lu5 35.8(8) . . ?
Lu10 Lu4 Lu5 18.0(5) . . ?
Lu2 Lu4 Lu5 1.2(3) . . ?
Lu8 Lu4 Lu7 111(2) . . ?
Lu14 Lu4 Lu7 78(3) . . ?
Lu16 Lu4 Lu7 59(3) . . ?
Lu13 Lu4 Lu7 93.3(13) . . ?
Lu1 Lu4 Lu7 67.2(5) . . ?
Lu15 Lu4 Lu7 81.5(10) . . ?
N1 Lu4 Lu7 29.5(6) . . ?
Lu10 Lu4 Lu7 26.5(6) . . ?
Lu2 Lu4 Lu7 40.1(4) . . ?
Lu5 Lu4 Lu7 40.8(4) . . ?
Lu8 Lu4 Lu12 82(2) . . ?
Lu14 Lu4 Lu12 47(3) . . ?
Lu16 Lu4 Lu12 47(3) . . ?
Lu13 Lu4 Lu12 69.9(15) . . ?
Lu1 Lu4 Lu12 40.6(5) . . ?
Lu15 Lu4 Lu12 52.1(11) . . ?
N1 Lu4 Lu12 25.0(10) . . ?
Lu10 Lu4 Lu12 52.5(7) . . ?
Lu2 Lu4 Lu12 58.7(5) . . ?
Lu5 Lu4 Lu12 58.7(5) . . ?
Lu7 Lu4 Lu12 31.2(7) . . ?
Lu10 Lu5 Lu11 128.8(17) . . ?
Lu10 Lu5 N1 67.4(12) . . ?
Lu11 Lu5 N1 70.6(14) . . ?
Lu10 Lu5 Lu7 28.6(14) . . ?
Lu11 Lu5 Lu7 100.7(13) . . ?
N1 Lu5 Lu7 51.5(8) . . ?
Lu10 Lu5 Lu9 107.2(14) . . ?
Lu11 Lu5 Lu9 21.8(11) . . ?
N1 Lu5 Lu9 51.3(8) . . ?
Lu7 Lu5 Lu9 79.7(10) . . ?
Lu10 Lu5 Lu3 67.7(13) . . ?
Lu11 Lu5 Lu3 61.4(11) . . ?
N1 Lu5 Lu3 41.2(7) . . ?
Lu7 Lu5 Lu3 39.3(6) . . ?
Lu9 Lu5 Lu3 41.1(8) . . ?
Lu10 Lu5 Lu6 80.6(12) . . ?
Lu11 Lu5 Lu6 48.2(12) . . ?
N1 Lu5 Lu6 35.3(7) . . ?
Lu7 Lu5 Lu6 53.3(6) . . ?
Lu9 Lu5 Lu6 26.6(7) . . ?
Lu3 Lu5 Lu6 16.39(10) . . ?
Lu10 Lu5 Lu4 70.4(11) . . ?
Lu11 Lu5 Lu4 92.8(11) . . ?
N1 Lu5 Lu4 37.5(7) . . ?
Lu7 Lu5 Lu4 72.9(5) . . ?
Lu9 Lu5 Lu4 80.7(5) . . ?
Lu3 Lu5 Lu4 78.2(2) . . ?
Lu6 Lu5 Lu4 72.2(2) . . ?
Lu10 Lu5 Lu13 87.8(12) . . ?
Lu11 Lu5 Lu13 69.6(12) . . ?
N1 Lu5 Lu13 31.1(10) . . ?
Lu7 Lu5 Lu13 80.4(8) . . ?
Lu9 Lu5 Lu13 59.7(8) . . ?
Lu3 Lu5 Lu13 69.7(7) . . ?
Lu6 Lu5 Lu13 58.5(7) . . ?
Lu4 Lu5 Lu13 23.3(6) . . ?
Lu10 Lu5 Lu12 59.2(13) . . ?
Lu11 Lu5 Lu12 69.6(13) . . ?
N1 Lu5 Lu12 30.6(9) . . ?
Lu7 Lu5 Lu12 32.5(8) . . ?
Lu9 Lu5 Lu12 48.0(9) . . ?
Lu3 Lu5 Lu12 13.4(5) . . ?
Lu6 Lu5 Lu12 21.4(5) . . ?
Lu4 Lu5 Lu12 66.2(6) . . ?
Lu13 Lu5 Lu12 61.1(8) . . ?
Lu10 Lu5 Lu8 77.4(11) . . ?
Lu11 Lu5 Lu8 83.0(12) . . ?
N1 Lu5 Lu8 33.0(8) . . ?
Lu7 Lu5 Lu8 75.5(6) . . ?
Lu9 Lu5 Lu8 71.7(7) . . ?
Lu3 Lu5 Lu8 74.1(4) . . ?
Lu6 Lu5 Lu8 65.9(4) . . ?
Lu4 Lu5 Lu8 9.8(3) . . ?
Lu13 Lu5 Lu8 13.5(5) . . ?
Lu12 Lu5 Lu8 63.2(7) . . ?
Lu10 Lu5 Lu14 71.0(13) . . ?
Lu11 Lu5 Lu14 81.5(14) . . ?
N1 Lu5 Lu14 22.9(12) . . ?
Lu7 Lu5 Lu14 65.7(11) . . ?
Lu9 Lu5 Lu14 66.9(9) . . ?
Lu3 Lu5 Lu14 64.0(10) . . ?
Lu6 Lu5 Lu14 57.2(9) . . ?
Lu4 Lu5 Lu14 15.0(9) . . ?
Lu13 Lu5 Lu14 16.8(10) . . ?
Lu12 Lu5 Lu14 52.8(12) . . ?
Lu8 Lu5 Lu14 10.6(9) . . ?
Lu3 Lu6 Lu12 40.7(14) . . ?
Lu3 Lu6 Lu9 115.1(10) . . ?
Lu12 Lu6 Lu9 136.2(17) . . ?
Lu3 Lu6 N1 82.2(7) . . ?
Lu12 Lu6 N1 70.3(15) . . ?
Lu9 Lu6 N1 70.3(12) . . ?
Lu3 Lu6 Lu11 96.1(9) . . ?
Lu12 Lu6 Lu11 115.4(16) . . ?
Lu9 Lu6 Lu11 21.4(10) . . ?
N1 Lu6 Lu11 55.2(9) . . ?
Lu3 Lu6 Lu7 36.3(5) . . ?
Lu12 Lu6 Lu7 42.0(16) . . ?
Lu9 Lu6 Lu7 95.5(10) . . ?
N1 Lu6 Lu7 45.9(7) . . ?
Lu11 Lu6 Lu7 74.2(10) . . ?
Lu3 Lu6 Lu15 120.2(8) . . ?
Lu12 Lu6 Lu15 87.4(16) . . ?
Lu9 Lu6 Lu15 79.3(13) . . ?
N1 Lu6 Lu15 46.6(9) . . ?
Lu11 Lu6 Lu15 79.8(10) . . ?
Lu7 Lu6 Lu15 87.6(8) . . ?
Lu3 Lu6 Lu1 94.8(4) . . ?
Lu12 Lu6 Lu1 60.6(15) . . ?
Lu9 Lu6 Lu1 98.4(10) . . ?
N1 Lu6 Lu1 39.7(6) . . ?
Lu11 Lu6 Lu1 90.7(5) . . ?
Lu7 Lu6 Lu1 66.9(3) . . ?
Lu15 Lu6 Lu1 26.9(7) . . ?
Lu3 Lu6 Lu13 113.8(7) . . ?
Lu12 Lu6 Lu13 88.6(15) . . ?
Lu9 Lu6 Lu13 68.6(11) . . ?
N1 Lu6 Lu13 33.9(8) . . ?
Lu11 Lu6 Lu13 65.7(8) . . ?
Lu7 Lu6 Lu13 78.4(7) . . ?
Lu15 Lu6 Lu13 15.3(10) . . ?
Lu1 Lu6 Lu13 30.7(6) . . ?
Lu3 Lu6 Lu10 59.1(6) . . ?
Lu12 Lu6 Lu10 67.9(14) . . ?
Lu9 Lu6 Lu10 68.6(10) . . ?
N1 Lu6 Lu10 31.2(6) . . ?
Lu11 Lu6 Lu10 47.5(9) . . ?
Lu7 Lu6 Lu10 27.5(7) . . ?
Lu15 Lu6 Lu10 77.7(8) . . ?
Lu1 Lu6 Lu10 67.5(3) . . ?
Lu13 Lu6 Lu10 64.2(7) . . ?
Lu3 Lu6 Lu14 100.4(8) . . ?
Lu12 Lu6 Lu14 70.9(17) . . ?
Lu9 Lu6 Lu14 85.0(15) . . ?
N1 Lu6 Lu14 31.2(10) . . ?
Lu11 Lu6 Lu14 78.1(12) . . ?
Lu7 Lu6 Lu14 68.0(8) . . ?
Lu15 Lu6 Lu14 19.9(10) . . ?
Lu1 Lu6 Lu14 13.4(10) . . ?
Lu13 Lu6 Lu14 18.1(12) . . ?
Lu10 Lu6 Lu14 61.8(8) . . ?
Lu3 Lu6 Lu5 72.9(4) . . ?
Lu12 Lu6 Lu5 85.7(15) . . ?
Lu9 Lu6 Lu5 50.7(9) . . ?
N1 Lu6 Lu5 35.2(7) . . ?
Lu11 Lu6 Lu5 29.7(8) . . ?
Lu7 Lu6 Lu5 45.0(6) . . ?
Lu15 Lu6 Lu5 76.8(8) . . ?
Lu1 Lu6 Lu5 74.9(2) . . ?
Lu13 Lu6 Lu5 61.7(6) . . ?
Lu10 Lu6 Lu5 17.8(5) . . ?
Lu14 Lu6 Lu5 65.6(9) . . ?
Lu10 Lu7 N1 64.6(13) . . ?
Lu10 Lu7 Lu12 122.6(14) . . ?
N1 Lu7 Lu12 62.2(14) . . ?
Lu10 Lu7 Lu3 110.8(12) . . ?
N1 Lu7 Lu3 65.0(10) . . ?
Lu12 Lu7 Lu3 24.0(10) . . ?
Lu10 Lu7 Lu2 17.2(9) . . ?
N1 Lu7 Lu2 55.9(10) . . ?
Lu12 Lu7 Lu2 107.7(11) . . ?
Lu3 Lu7 Lu2 93.8(6) . . ?
Lu10 Lu7 Lu5 18.5(10) . . ?
N1 Lu7 Lu5 55.1(10) . . ?
Lu12 Lu7 Lu5 106.4(11) . . ?
Lu3 Lu7 Lu5 92.4(6) . . ?
Lu2 Lu7 Lu5 1.4(4) . . ?
Lu10 Lu7 Lu6 99.3(11) . . ?
N1 Lu7 Lu6 49.0(10) . . ?
Lu12 Lu7 Lu6 25.9(10) . . ?
Lu3 Lu7 Lu6 16.0(2) . . ?
Lu2 Lu7 Lu6 83.1(5) . . ?
Lu5 Lu7 Lu6 81.7(5) . . ?
Lu10 Lu7 Lu16 80.8(18) . . ?
N1 Lu7 Lu16 40.4(12) . . ?
Lu12 Lu7 Lu16 72.7(19) . . ?
Lu3 Lu7 Lu16 89.6(15) . . ?
Lu2 Lu7 Lu16 82.6(15) . . ?
Lu5 Lu7 Lu16 82.6(15) . . ?
Lu6 Lu7 Lu16 76.5(13) . . ?
Lu10 Lu7 Lu11 50.0(12) . . ?
N1 Lu7 Lu11 42.5(9) . . ?
Lu12 Lu7 Lu11 76.2(14) . . ?
Lu3 Lu7 Lu11 60.8(9) . . ?
Lu2 Lu7 Lu11 33.0(8) . . ?
Lu5 Lu7 Lu11 31.6(9) . . ?
Lu6 Lu7 Lu11 50.7(9) . . ?
Lu16 Lu7 Lu11 81.9(12) . . ?
Lu10 Lu7 Lu1 90.1(9) . . ?
N1 Lu7 Lu1 36.3(7) . . ?
Lu12 Lu7 Lu1 57.3(10) . . ?
Lu3 Lu7 Lu1 74.8(6) . . ?
Lu2 Lu7 Lu1 87.9(5) . . ?
Lu5 Lu7 Lu1 87.5(5) . . ?
Lu6 Lu7 Lu1 62.6(4) . . ?
Lu16 Lu7 Lu1 15.3(15) . . ?
Lu11 Lu7 Lu1 78.5(7) . . ?
Lu10 Lu7 Lu9 71.6(12) . . ?
N1 Lu7 Lu9 38.7(8) . . ?
Lu12 Lu7 Lu9 53.7(12) . . ?
Lu3 Lu7 Lu9 39.6(8) . . ?
Lu2 Lu7 Lu9 55.1(8) . . ?
Lu5 Lu7 Lu9 53.7(8) . . ?
Lu6 Lu7 Lu9 28.2(7) . . ?
Lu16 Lu7 Lu9 77.9(12) . . ?
Lu11 Lu7 Lu9 22.5(7) . . ?
Lu1 Lu7 Lu9 69.1(5) . . ?
Lu10 Lu7 Lu14 77.0(14) . . ?
N1 Lu7 Lu14 27.3(10) . . ?
Lu12 Lu7 Lu14 65.6(14) . . ?
Lu3 Lu7 Lu14 79.1(10) . . ?
Lu2 Lu7 Lu14 75.1(12) . . ?
Lu5 Lu7 Lu14 74.7(12) . . ?
Lu6 Lu7 Lu14 64.9(8) . . ?
Lu16 Lu7 Lu14 13.5(11) . . ?
Lu11 Lu7 Lu14 69.5(11) . . ?
Lu1 Lu7 Lu14 13.1(10) . . ?
Lu9 Lu7 Lu14 64.4(9) . . ?
Lu4 Lu8 Lu14 95(5) . . ?
Lu4 Lu8 Lu13 138(4) . . ?
Lu14 Lu8 Lu13 88(6) . . ?
Lu4 Lu8 Lu16 57(4) . . ?
Lu14 Lu8 Lu16 40(5) . . ?
Lu13 Lu8 Lu16 123(5) . . ?
Lu4 Lu8 Lu1 92(2) . . ?
Lu14 Lu8 Lu1 6(4) . . ?
Lu13 Lu8 Lu1 93(3) . . ?
Lu16 Lu8 Lu1 36(4) . . ?
Lu4 Lu8 Lu15 138(3) . . ?
Lu14 Lu8 Lu15 52(5) . . ?
Lu13 Lu8 Lu15 38(3) . . ?
Lu16 Lu8 Lu15 92(4) . . ?
Lu1 Lu8 Lu15 57.3(17) . . ?
Lu4 Lu8 N1 79.2(18) . . ?
Lu14 Lu8 N1 60(4) . . ?
Lu13 Lu8 N1 66(2) . . ?
Lu16 Lu8 N1 69(2) . . ?
Lu1 Lu8 N1 64.9(11) . . ?
Lu15 Lu8 N1 63.1(16) . . ?
Lu4 Lu8 Lu10 53.8(17) . . ?
Lu14 Lu8 Lu10 79(4) . . ?
Lu13 Lu8 Lu10 86(2) . . ?
Lu16 Lu8 Lu10 68(2) . . ?
Lu1 Lu8 Lu10 82.3(8) . . ?
Lu15 Lu8 Lu10 91.7(15) . . ?
N1 Lu8 Lu10 28.8(9) . . ?
Lu4 Lu8 Lu2 64.2(17) . . ?
Lu14 Lu8 Lu2 90(4) . . ?
Lu13 Lu8 Lu2 74(2) . . ?
Lu16 Lu8 Lu2 84(2) . . ?
Lu1 Lu8 Lu2 93.4(8) . . ?
Lu15 Lu8 Lu2 88.3(15) . . ?
N1 Lu8 Lu2 31.1(9) . . ?
Lu10 Lu8 Lu2 15.8(4) . . ?
Lu4 Lu8 Lu5 65.3(17) . . ?
Lu14 Lu8 Lu5 90(4) . . ?
Lu13 Lu8 Lu5 73(2) . . ?
Lu16 Lu8 Lu5 85(2) . . ?
Lu1 Lu8 Lu5 93.8(8) . . ?
Lu15 Lu8 Lu5 87.6(15) . . ?
N1 Lu8 Lu5 31.1(9) . . ?
Lu10 Lu8 Lu5 16.9(5) . . ?
Lu2 Lu8 Lu5 1.2(3) . . ?
Lu4 Lu8 Lu12 89(2) . . ?
Lu14 Lu8 Lu12 34(4) . . ?
Lu13 Lu8 Lu12 71(3) . . ?
Lu16 Lu8 Lu12 54(3) . . ?
Lu1 Lu8 Lu12 39.0(8) . . ?
Lu15 Lu8 Lu12 49.8(14) . . ?
N1 Lu8 Lu12 26.6(10) . . ?
Lu10 Lu8 Lu12 50.9(7) . . ?
Lu2 Lu8 Lu12 57.3(6) . . ?
Lu5 Lu8 Lu12 57.4(6) . . ?
Lu4 Lu8 Lu9 105.0(19) . . ?
Lu14 Lu8 Lu9 71(5) . . ?
Lu13 Lu8 Lu9 37(2) . . ?
Lu16 Lu8 Lu9 94(3) . . ?
Lu1 Lu8 Lu9 77.0(11) . . ?
Lu15 Lu8 Lu9 45.6(15) . . ?
N1 Lu8 Lu9 29.0(7) . . ?
Lu10 Lu8 Lu9 51.3(6) . . ?
Lu2 Lu8 Lu9 43.5(5) . . ?
Lu5 Lu8 Lu9 42.7(5) . . ?
Lu12 Lu8 Lu9 41.3(8) . . ?
Lu11 Lu9 Lu6 132(2) . . ?
Lu11 Lu9 N1 76.2(17) . . ?
Lu6 Lu9 N1 66.3(11) . . ?
Lu11 Lu9 Lu3 111(2) . . ?
Lu6 Lu9 Lu3 23.8(5) . . ?
N1 Lu9 Lu3 60.8(10) . . ?
Lu11 Lu9 Lu12 113(2) . . ?
Lu6 Lu9 Lu12 19.8(8) . . ?
N1 Lu9 Lu12 49.2(12) . . ?
Lu3 Lu9 Lu12 16.4(7) . . ?
Lu11 Lu9 Lu5 30.2(13) . . ?
Lu6 Lu9 Lu5 102.6(10) . . ?
N1 Lu9 Lu5 49.3(9) . . ?
Lu3 Lu9 Lu5 83.4(7) . . ?
Lu12 Lu9 Lu5 83.0(9) . . ?
Lu11 Lu9 Lu2 31.3(13) . . ?
Lu6 Lu9 Lu2 101.5(9) . . ?
N1 Lu9 Lu2 48.4(9) . . ?
Lu3 Lu9 Lu2 82.3(7) . . ?
Lu12 Lu9 Lu2 81.9(9) . . ?
Lu5 Lu9 Lu2 1.2(3) . . ?
Lu11 Lu9 Lu15 103(2) . . ?
Lu6 Lu9 Lu15 69.0(11) . . ?
N1 Lu9 Lu15 43.9(9) . . ?
Lu3 Lu9 Lu15 81.5(11) . . ?
Lu12 Lu9 Lu15 65.1(12) . . ?
Lu5 Lu9 Lu15 86.9(10) . . ?
Lu2 Lu9 Lu15 86.4(10) . . ?
Lu11 Lu9 Lu13 85(2) . . ?
Lu6 Lu9 Lu13 83.9(11) . . ?
N1 Lu9 Lu13 39.0(9) . . ?
Lu3 Lu9 Lu13 91.2(9) . . ?
Lu12 Lu9 Lu13 75.5(11) . . ?
Lu5 Lu9 Lu13 72.4(9) . . ?
Lu2 Lu9 Lu13 72.1(9) . . ?
Lu15 Lu9 Lu13 18.5(11) . . ?
Lu11 Lu9 Lu10 48.5(15) . . ?
Lu6 Lu9 Lu10 84.2(9) . . ?
N1 Lu9 Lu10 36.6(8) . . ?
Lu3 Lu9 Lu10 65.7(7) . . ?
Lu12 Lu9 Lu10 64.5(9) . . ?
Lu5 Lu9 Lu10 18.5(5) . . ?
Lu2 Lu9 Lu10 17.3(5) . . ?
Lu15 Lu9 Lu10 79.4(9) . . ?
Lu13 Lu9 Lu10 69.1(8) . . ?
Lu11 Lu9 Lu7 75.8(17) . . ?
Lu6 Lu9 Lu7 56.3(9) . . ?
N1 Lu9 Lu7 35.4(7) . . ?
Lu3 Lu9 Lu7 37.6(6) . . ?
Lu12 Lu9 Lu7 37.1(9) . . ?
Lu5 Lu9 Lu7 46.5(7) . . ?
Lu2 Lu9 Lu7 45.4(7) . . ?
Lu15 Lu9 Lu7 75.8(8) . . ?
Lu13 Lu9 Lu7 74.3(8) . . ?
Lu10 Lu9 Lu7 28.3(7) . . ?
Lu11 Lu9 Lu14 89.7(19) . . ?
Lu6 Lu9 Lu14 69.5(13) . . ?
N1 Lu9 Lu14 26.4(9) . . ?
Lu3 Lu9 Lu14 75.0(12) . . ?
Lu12 Lu9 Lu14 59.4(13) . . ?
Lu5 Lu9 Lu14 69.7(9) . . ?
Lu2 Lu9 Lu14 69.1(9) . . ?
Lu15 Lu9 Lu14 18.0(9) . . ?
Lu13 Lu9 Lu14 16.3(12) . . ?
Lu10 Lu9 Lu14 61.4(8) . . ?
Lu7 Lu9 Lu14 60.3(8) . . ?
Lu2 Lu10 Lu5 1.7(7) . . ?
Lu2 Lu10 Lu7 134(2) . . ?
Lu5 Lu10 Lu7 133(2) . . ?
Lu2 Lu10 N1 84.0(16) . . ?
Lu5 Lu10 N1 82.5(16) . . ?
Lu7 Lu10 N1 67.6(13) . . ?
Lu2 Lu10 Lu11 33.9(14) . . ?
Lu5 Lu10 Lu11 32.2(14) . . ?
Lu7 Lu10 Lu11 101.2(16) . . ?
N1 Lu10 Lu11 57.9(13) . . ?
Lu2 Lu10 Lu3 95.1(15) . . ?
Lu5 Lu10 Lu3 93.4(15) . . ?
Lu7 Lu10 Lu3 39.7(9) . . ?
N1 Lu10 Lu3 45.9(10) . . ?
Lu11 Lu10 Lu3 61.5(10) . . ?
Lu2 Lu10 Lu12 105.7(17) . . ?
Lu5 Lu10 Lu12 104.0(16) . . ?
Lu7 Lu10 Lu12 32.2(11) . . ?
N1 Lu10 Lu12 39.3(11) . . ?
Lu11 Lu10 Lu12 71.9(12) . . ?
Lu3 Lu10 Lu12 15.6(6) . . ?
Lu2 Lu10 Lu9 56.0(14) . . ?
Lu5 Lu10 Lu9 54.3(14) . . ?
Lu7 Lu10 Lu9 80.0(14) . . ?
N1 Lu10 Lu9 41.3(9) . . ?
Lu11 Lu10 Lu9 22.3(8) . . ?
Lu3 Lu10 Lu9 40.6(8) . . ?
Lu12 Lu10 Lu9 49.7(10) . . ?
Lu2 Lu10 Lu4 92.1(13) . . ?
Lu5 Lu10 Lu4 91.5(13) . . ?
Lu7 Lu10 Lu4 88.9(9) . . ?
N1 Lu10 Lu4 41.1(8) . . ?
Lu11 Lu10 Lu4 84.6(9) . . ?
Lu3 Lu10 Lu4 84.8(4) . . ?
Lu12 Lu10 Lu4 73.4(7) . . ?
Lu9 Lu10 Lu4 77.4(6) . . ?
Lu2 Lu10 Lu16 106.6(17) . . ?
Lu5 Lu10 Lu16 105.7(16) . . ?
Lu7 Lu10 Lu16 70.8(17) . . ?
N1 Lu10 Lu16 36.5(14) . . ?
Lu11 Lu10 Lu16 91.0(14) . . ?
Lu3 Lu10 Lu16 72.9(15) . . ?
Lu12 Lu10 Lu16 59.3(17) . . ?
Lu9 Lu10 Lu16 77.6(13) . . ?
Lu4 Lu10 Lu16 18.3(14) . . ?
Lu2 Lu10 Lu6 83.3(14) . . ?
Lu5 Lu10 Lu6 81.5(13) . . ?
Lu7 Lu10 Lu6 53.2(10) . . ?
N1 Lu10 Lu6 33.8(8) . . ?
Lu11 Lu10 Lu6 49.4(10) . . ?
Lu3 Lu10 Lu6 15.86(16) . . ?
Lu12 Lu10 Lu6 22.5(6) . . ?
Lu9 Lu10 Lu6 27.3(7) . . ?
Lu4 Lu10 Lu6 74.7(4) . . ?
Lu16 Lu10 Lu6 66.5(14) . . ?
Lu2 Lu10 Lu14 93.4(16) . . ?
Lu5 Lu10 Lu14 92.4(16) . . ?
Lu7 Lu10 Lu14 76.7(14) . . ?
N1 Lu10 Lu14 26.1(11) . . ?
Lu11 Lu10 Lu14 77.4(12) . . ?
Lu3 Lu10 Lu14 68.9(11) . . ?
Lu12 Lu10 Lu14 57.8(13) . . ?
Lu9 Lu10 Lu14 65.5(9) . . ?
Lu4 Lu10 Lu14 15.9(10) . . ?
Lu16 Lu10 Lu14 13.9(11) . . ?
Lu6 Lu10 Lu14 59.2(9) . . ?
Lu9 Lu11 Lu5 128(2) . . ?
Lu9 Lu11 Lu2 127(2) . . ?
Lu5 Lu11 Lu2 1.1(5) . . ?
Lu9 Lu11 N1 69.9(18) . . ?
Lu5 Lu11 N1 62.3(10) . . ?
Lu2 Lu11 N1 61.5(10) . . ?
Lu9 Lu11 Lu10 109.2(19) . . ?
Lu5 Lu11 Lu10 19.0(6) . . ?
Lu2 Lu11 Lu10 17.9(7) . . ?
N1 Lu11 Lu10 47.8(9) . . ?
Lu9 Lu11 Lu6 26.5(14) . . ?
Lu5 Lu11 Lu6 102.1(10) . . ?
Lu2 Lu11 Lu6 101.0(10) . . ?
N1 Lu11 Lu6 50.6(11) . . ?
Lu10 Lu11 Lu6 83.1(9) . . ?
Lu9 Lu11 Lu3 44.8(16) . . ?
Lu5 Lu11 Lu3 86.7(9) . . ?
Lu2 Lu11 Lu3 85.6(9) . . ?
N1 Lu11 Lu3 48.7(10) . . ?
Lu10 Lu11 Lu3 67.8(8) . . ?
Lu6 Lu11 Lu3 19.5(2) . . ?
Lu9 Lu11 Lu7 81.7(18) . . ?
Lu5 Lu11 Lu7 47.7(8) . . ?
Lu2 Lu11 Lu7 46.6(8) . . ?
N1 Lu11 Lu7 37.2(7) . . ?
Lu10 Lu11 Lu7 28.9(8) . . ?
Lu6 Lu11 Lu7 55.2(7) . . ?
Lu3 Lu11 Lu7 39.0(6) . . ?
Lu9 Lu11 Lu13 72(2) . . ?
Lu5 Lu11 Lu13 81.0(11) . . ?
Lu2 Lu11 Lu13 80.7(10) . . ?
N1 Lu11 Lu13 36.4(9) . . ?
Lu10 Lu11 Lu13 74.9(9) . . ?
Lu6 Lu11 Lu13 68.4(10) . . ?
Lu3 Lu11 Lu13 77.0(10) . . ?
Lu7 Lu11 Lu13 73.3(8) . . ?
Lu9 Lu11 Lu12 46.7(16) . . ?
Lu5 Lu11 Lu12 81.7(10) . . ?
Lu2 Lu11 Lu12 80.6(10) . . ?
N1 Lu11 Lu12 36.3(11) . . ?
Lu10 Lu11 Lu12 62.7(9) . . ?
Lu6 Lu11 Lu12 20.4(6) . . ?
Lu3 Lu11 Lu12 12.6(6) . . ?
Lu7 Lu11 Lu12 35.1(8) . . ?
Lu13 Lu11 Lu12 64.9(10) . . ?
Lu9 Lu11 Lu15 55.6(19) . . ?
Lu5 Lu11 Lu15 90.6(11) . . ?
Lu2 Lu11 Lu15 90.1(10) . . ?
N1 Lu11 Lu15 33.9(10) . . ?
Lu10 Lu11 Lu15 80.0(9) . . ?
Lu6 Lu11 Lu15 52.4(9) . . ?
Lu3 Lu11 Lu15 63.6(10) . . ?
Lu7 Lu11 Lu15 69.9(8) . . ?
Lu13 Lu11 Lu15 16.8(9) . . ?
Lu12 Lu11 Lu15 52.5(10) . . ?
Lu9 Lu11 Lu8 78.6(18) . . ?
Lu5 Lu11 Lu8 70.4(9) . . ?
Lu2 Lu11 Lu8 70.0(8) . . ?
N1 Lu11 Lu8 29.8(8) . . ?
Lu10 Lu11 Lu8 64.3(7) . . ?
Lu6 Lu11 Lu8 70.3(7) . . ?
Lu3 Lu11 Lu8 75.4(7) . . ?
Lu7 Lu11 Lu8 65.1(6) . . ?
Lu13 Lu11 Lu8 10.8(6) . . ?
Lu12 Lu11 Lu8 62.8(8) . . ?
Lu15 Lu11 Lu8 23.5(8) . . ?
Lu3 Lu12 Lu6 47.7(17) . . ?
Lu3 Lu12 Lu7 83(2) . . ?
Lu6 Lu12 Lu7 112(2) . . ?
Lu3 Lu12 N1 87(2) . . ?
Lu6 Lu12 N1 73.1(15) . . ?
Lu7 Lu12 N1 58.8(12) . . ?
Lu3 Lu12 Lu9 45.7(18) . . ?
Lu6 Lu12 Lu9 24.0(11) . . ?
Lu7 Lu12 Lu9 89.2(14) . . ?
N1 Lu12 Lu9 52.2(11) . . ?
Lu3 Lu12 Lu1 131(3) . . ?
Lu6 Lu12 Lu1 95.4(16) . . ?
Lu7 Lu12 Lu1 85.6(12) . . ?
N1 Lu12 Lu1 47.6(9) . . ?
Lu9 Lu12 Lu1 86.9(11) . . ?
Lu3 Lu12 Lu15 107(2) . . ?
Lu6 Lu12 Lu15 67.1(15) . . ?
Lu7 Lu12 Lu15 97.9(14) . . ?
N1 Lu12 Lu15 42.1(11) . . ?
Lu9 Lu12 Lu15 61.7(11) . . ?
Lu1 Lu12 Lu15 28.4(8) . . ?
Lu3 Lu12 Lu10 74(2) . . ?
Lu6 Lu12 Lu10 89.6(16) . . ?
Lu7 Lu12 Lu10 25.2(8) . . ?
N1 Lu12 Lu10 36.7(9) . . ?
Lu9 Lu12 Lu10 65.8(11) . . ?
Lu1 Lu12 Lu10 75.9(9) . . ?
Lu15 Lu12 Lu10 78.6(11) . . ?
Lu3 Lu12 Lu16 127(3) . . ?
Lu6 Lu12 Lu16 101.2(19) . . ?
Lu7 Lu12 Lu16 70.8(16) . . ?
N1 Lu12 Lu16 40.0(15) . . ?
Lu9 Lu12 Lu16 87.4(16) . . ?
Lu1 Lu12 Lu16 14.8(12) . . ?
Lu15 Lu12 Lu16 37.4(13) . . ?
Lu10 Lu12 Lu16 62.8(15) . . ?
Lu3 Lu12 Lu14 118(3) . . ?
Lu6 Lu12 Lu14 86.7(17) . . ?
Lu7 Lu12 Lu14 80.2(13) . . ?
N1 Lu12 Lu14 35.3(13) . . ?
Lu9 Lu12 Lu14 75.3(14) . . ?
Lu1 Lu12 Lu14 12.8(10) . . ?
Lu15 Lu12 Lu14 22.5(11) . . ?
Lu10 Lu12 Lu14 66.5(12) . . ?
Lu16 Lu12 Lu14 15.1(12) . . ?
Lu3 Lu12 Lu11 47.6(18) . . ?
Lu6 Lu12 Lu11 44.2(13) . . ?
Lu7 Lu12 Lu11 68.8(13) . . ?
N1 Lu12 Lu11 39.8(9) . . ?
Lu9 Lu12 Lu11 20.4(7) . . ?
Lu1 Lu12 Lu11 83.8(9) . . ?
Lu15 Lu12 Lu11 65.2(11) . . ?
Lu10 Lu12 Lu11 45.4(10) . . ?
Lu16 Lu12 Lu11 79.4(15) . . ?
Lu14 Lu12 Lu11 71.1(13) . . ?
Lu3 Lu12 Lu2 64(2) . . ?
Lu6 Lu12 Lu2 74.1(14) . . ?
Lu7 Lu12 Lu2 39.9(8) . . ?
N1 Lu12 Lu2 31.2(8) . . ?
Lu9 Lu12 Lu2 50.2(8) . . ?
Lu1 Lu12 Lu2 77.3(7) . . ?
Lu15 Lu12 Lu2 72.2(10) . . ?
Lu10 Lu12 Lu2 15.6(5) . . ?
Lu16 Lu12 Lu2 66.5(15) . . ?
Lu14 Lu12 Lu2 65.8(12) . . ?
Lu11 Lu12 Lu2 29.9(8) . . ?
Lu8 Lu13 Lu15 111(5) . . ?
Lu8 Lu13 Lu14 40(3) . . ?
Lu15 Lu13 Lu14 73(5) . . ?
Lu8 Lu13 Lu4 17.9(16) . . ?
Lu15 Lu13 Lu4 117(4) . . ?
Lu14 Lu13 Lu4 44(3) . . ?
Lu8 Lu13 Lu1 58(3) . . ?
Lu15 Lu13 Lu1 56(3) . . ?
Lu14 Lu13 Lu1 18(3) . . ?
Lu4 Lu13 Lu1 61.4(14) . . ?
Lu8 Lu13 Lu16 34(3) . . ?
Lu15 Lu13 Lu16 83(4) . . ?
Lu14 Lu13 Lu16 13(4) . . ?
Lu4 Lu13 Lu16 34(3) . . ?
Lu1 Lu13 Lu16 28(3) . . ?
Lu8 Lu13 N1 91(3) . . ?
Lu15 Lu13 N1 77(3) . . ?
Lu14 Lu13 N1 71(3) . . ?
Lu4 Lu13 N1 77.1(15) . . ?
Lu1 Lu13 N1 66.3(13) . . ?
Lu16 Lu13 N1 65.5(19) . . ?
Lu8 Lu13 Lu9 134(3) . . ?
Lu15 Lu13 Lu9 68(3) . . ?
Lu14 Lu13 Lu9 108(3) . . ?
Lu4 Lu13 Lu9 118.2(15) . . ?
Lu1 Lu13 Lu9 95.5(14) . . ?
Lu16 Lu13 Lu9 106(2) . . ?
N1 Lu13 Lu9 42.4(10) . . ?
Lu8 Lu13 Lu11 123(3) . . ?
Lu15 Lu13 Lu11 90(3) . . ?
Lu14 Lu13 Lu11 112(3) . . ?
Lu4 Lu13 Lu11 105.1(15) . . ?
Lu1 Lu13 Lu11 105.9(13) . . ?
Lu16 Lu13 Lu11 105.5(19) . . ?
N1 Lu13 Lu11 41.1(10) . . ?
Lu9 Lu13 Lu11 22.7(6) . . ?
Lu8 Lu13 Lu6 118(3) . . ?
Lu15 Lu13 Lu6 47(2) . . ?
Lu14 Lu13 Lu6 83(3) . . ?
Lu4 Lu13 Lu6 108.1(15) . . ?
Lu1 Lu13 Lu6 68.8(11) . . ?
Lu16 Lu13 Lu6 84(2) . . ?
N1 Lu13 Lu6 35.6(10) . . ?
Lu9 Lu13 Lu6 27.6(8) . . ?
Lu11 Lu13 Lu6 45.9(7) . . ?
Lu8 Lu13 Lu5 94(2) . . ?
Lu15 Lu13 Lu5 106(3) . . ?
Lu14 Lu13 Lu5 93(3) . . ?
Lu4 Lu13 Lu5 75.9(12) . . ?
Lu1 Lu13 Lu5 94.5(11) . . ?
Lu16 Lu13 Lu5 82.9(19) . . ?
N1 Lu13 Lu5 32.5(11) . . ?
Lu9 Lu13 Lu5 47.9(7) . . ?
Lu11 Lu13 Lu5 29.4(8) . . ?
Lu6 Lu13 Lu5 59.8(5) . . ?
Lu8 Lu13 Lu2 93(2) . . ?
Lu15 Lu13 Lu2 107(3) . . ?
Lu14 Lu13 Lu2 92(3) . . ?
Lu4 Lu13 Lu2 74.8(12) . . ?
Lu1 Lu13 Lu2 93.6(11) . . ?
Lu16 Lu13 Lu2 81.7(19) . . ?
N1 Lu13 Lu2 32.1(11) . . ?
Lu9 Lu13 Lu2 48.7(6) . . ?
Lu11 Lu13 Lu2 30.4(8) . . ?
Lu6 Lu13 Lu2 60.0(5) . . ?
Lu5 Lu13 Lu2 1.2(3) . . ?
Lu8 Lu14 Lu1 169(7) . . ?
Lu8 Lu14 Lu16 109(9) . . ?
Lu1 Lu14 Lu16 64(8) . . ?
Lu8 Lu14 Lu4 41(3) . . ?
Lu1 Lu14 Lu4 134(6) . . ?
Lu16 Lu14 Lu4 70(7) . . ?
Lu8 Lu14 Lu13 53(5) . . ?
Lu1 Lu14 Lu13 137(6) . . ?
Lu16 Lu14 Lu13 151(9) . . ?
Lu4 Lu14 Lu13 86(6) . . ?
Lu8 Lu14 Lu15 102(7) . . ?
Lu1 Lu14 Lu15 87(5) . . ?
Lu16 Lu14 Lu15 148(10) . . ?
Lu4 Lu14 Lu15 136(6) . . ?
Lu13 Lu14 Lu15 51(3) . . ?
Lu8 Lu14 N1 102(5) . . ?
Lu1 Lu14 N1 86(4) . . ?
Lu16 Lu14 N1 88(4) . . ?
Lu4 Lu14 N1 90(3) . . ?
Lu13 Lu14 N1 77(3) . . ?
Lu15 Lu14 N1 76(3) . . ?
Lu8 Lu14 Lu12 139(5) . . ?
Lu1 Lu14 Lu12 50(3) . . ?
Lu16 Lu14 Lu12 80(6) . . ?
Lu4 Lu14 Lu12 120(3) . . ?
Lu13 Lu14 Lu12 101(3) . . ?
Lu15 Lu14 Lu12 69(3) . . ?
N1 Lu14 Lu12 37.5(16) . . ?
Lu8 Lu14 Lu6 124(5) . . ?
Lu1 Lu14 Lu6 67(3) . . ?
Lu16 Lu14 Lu6 102(6) . . ?
Lu4 Lu14 Lu6 123(3) . . ?
Lu13 Lu14 Lu6 79(3) . . ?
Lu15 Lu14 Lu6 50(2) . . ?
N1 Lu14 Lu6 33.7(13) . . ?
Lu12 Lu14 Lu6 22.4(7) . . ?
Lu8 Lu14 Lu7 116(4) . . ?
Lu1 Lu14 Lu7 69(3) . . ?
Lu16 Lu14 Lu7 61(4) . . ?
Lu4 Lu14 Lu7 86(2) . . ?
Lu13 Lu14 Lu7 105(3) . . ?
Lu15 Lu14 Lu7 97(3) . . ?
N1 Lu14 Lu7 27.9(11) . . ?
Lu12 Lu14 Lu7 34.3(9) . . ?
Lu6 Lu14 Lu7 47.2(7) . . ?
Lu8 Lu14 Lu10 89(4) . . ?
Lu1 Lu14 Lu10 96(3) . . ?
Lu16 Lu14 Lu10 70(4) . . ?
Lu4 Lu14 Lu10 66(2) . . ?
Lu13 Lu14 Lu10 87(3) . . ?
Lu15 Lu14 Lu10 100(2) . . ?
N1 Lu14 Lu10 26.0(11) . . ?
Lu12 Lu14 Lu10 55.8(10) . . ?
Lu6 Lu14 Lu10 59.0(7) . . ?
Lu7 Lu14 Lu10 26.3(7) . . ?
Lu8 Lu14 Lu9 99(5) . . ?
Lu1 Lu14 Lu9 92(3) . . ?
Lu16 Lu14 Lu9 116(5) . . ?
Lu4 Lu14 Lu9 106(3) . . ?
Lu13 Lu14 Lu9 56(3) . . ?
Lu15 Lu14 Lu9 47(2) . . ?
N1 Lu14 Lu9 29.3(10) . . ?
Lu12 Lu14 Lu9 45.3(10) . . ?
Lu6 Lu14 Lu9 25.5(7) . . ?
Lu7 Lu14 Lu9 55.3(8) . . ?
Lu10 Lu14 Lu9 53.1(8) . . ?
Lu13 Lu15 Lu14 56(4) . . ?
Lu13 Lu15 Lu1 89(3) . . ?
Lu14 Lu15 Lu1 34(3) . . ?
Lu13 Lu15 Lu8 31(2) . . ?
Lu14 Lu15 Lu8 26(3) . . ?
Lu1 Lu15 Lu8 59.6(15) . . ?
Lu13 Lu15 Lu16 67(4) . . ?
Lu14 Lu15 Lu16 13(4) . . ?
Lu1 Lu15 Lu16 23(3) . . ?
Lu8 Lu15 Lu16 39(3) . . ?
Lu13 Lu15 N1 74(3) . . ?
Lu14 Lu15 N1 68(2) . . ?
Lu1 Lu15 N1 70.5(14) . . ?
Lu8 Lu15 N1 74.8(17) . . ?
Lu16 Lu15 N1 62.5(17) . . ?
Lu13 Lu15 Lu4 37(3) . . ?
Lu14 Lu15 Lu4 19(3) . . ?
Lu1 Lu15 Lu4 52.2(12) . . ?
Lu8 Lu15 Lu4 11.9(7) . . ?
Lu16 Lu15 Lu4 30(3) . . ?
N1 Lu15 Lu4 64.3(13) . . ?
Lu13 Lu15 Lu6 118(3) . . ?
Lu14 Lu15 Lu6 110(3) . . ?
Lu1 Lu15 Lu6 92.1(16) . . ?
Lu8 Lu15 Lu6 122.9(18) . . ?
Lu16 Lu15 Lu6 99(2) . . ?
N1 Lu15 Lu6 48.4(11) . . ?
Lu4 Lu15 Lu6 111.8(13) . . ?
Lu13 Lu15 Lu9 93(3) . . ?
Lu14 Lu15 Lu9 115(3) . . ?
Lu1 Lu15 Lu9 113.5(17) . . ?
Lu8 Lu15 Lu9 113(2) . . ?
Lu16 Lu15 Lu9 109.6(19) . . ?
N1 Lu15 Lu9 47.1(10) . . ?
Lu4 Lu15 Lu9 105.6(14) . . ?
Lu6 Lu15 Lu9 31.7(9) . . ?
Lu13 Lu15 Lu12 117(3) . . ?
Lu14 Lu15 Lu12 88(3) . . ?
Lu1 Lu15 Lu12 66.7(14) . . ?
Lu8 Lu15 Lu12 107.5(18) . . ?
Lu16 Lu15 Lu12 76(2) . . ?
N1 Lu15 Lu12 42.7(13) . . ?
Lu4 Lu15 Lu12 95.6(13) . . ?
Lu6 Lu15 Lu12 25.5(7) . . ?
Lu9 Lu15 Lu12 53.2(11) . . ?
Lu13 Lu15 Lu3 112(3) . . ?
Lu14 Lu15 Lu3 96(3) . . ?
Lu1 Lu15 Lu3 78.8(13) . . ?
Lu8 Lu15 Lu3 110.7(16) . . ?
Lu16 Lu15 Lu3 84.9(19) . . ?
N1 Lu15 Lu3 38.3(11) . . ?
Lu4 Lu15 Lu3 99.1(11) . . ?
Lu6 Lu15 Lu3 14.3(2) . . ?
Lu9 Lu15 Lu3 39.3(8) . . ?
Lu12 Lu15 Lu3 13.9(6) . . ?
Lu13 Lu15 Lu11 73(3) . . ?
Lu14 Lu15 Lu11 98(3) . . ?
Lu1 Lu15 Lu11 108.0(16) . . ?
Lu8 Lu15 Lu11 92.0(18) . . ?
Lu16 Lu15 Lu11 97(2) . . ?
N1 Lu15 Lu11 37.5(10) . . ?
Lu4 Lu15 Lu11 86.3(13) . . ?
Lu6 Lu15 Lu11 47.8(7) . . ?
Lu9 Lu15 Lu11 21.1(7) . . ?
Lu12 Lu15 Lu11 62.3(10) . . ?
Lu3 Lu15 Lu11 49.7(6) . . ?
Lu14 Lu16 Lu1 56(6) . . ?
Lu14 Lu16 Lu4 61(7) . . ?
Lu1 Lu16 Lu4 116(6) . . ?
Lu14 Lu16 Lu8 31(5) . . ?
Lu1 Lu16 Lu8 86(5) . . ?
Lu4 Lu16 Lu8 31(2) . . ?
Lu14 Lu16 Lu13 16(5) . . ?
Lu1 Lu16 Lu13 69(4) . . ?
Lu4 Lu16 Lu13 48(3) . . ?
Lu8 Lu16 Lu13 22.5(19) . . ?
Lu14 Lu16 Lu15 19(6) . . ?
Lu1 Lu16 Lu15 39(3) . . ?
Lu4 Lu16 Lu15 78(3) . . ?
Lu8 Lu16 Lu15 50(3) . . ?
Lu13 Lu16 Lu15 29.7(19) . . ?
Lu14 Lu16 N1 69(4) . . ?
Lu1 Lu16 N1 76(3) . . ?
Lu4 Lu16 N1 80(3) . . ?
Lu8 Lu16 N1 78(3) . . ?
Lu13 Lu16 N1 60.7(18) . . ?
Lu15 Lu16 N1 59.5(18) . . ?
Lu14 Lu16 Lu7 106(5) . . ?
Lu1 Lu16 Lu7 91(4) . . ?
Lu4 Lu16 Lu7 104(3) . . ?
Lu8 Lu16 Lu7 114(3) . . ?
Lu13 Lu16 Lu7 99(2) . . ?
Lu15 Lu16 Lu7 93(2) . . ?
N1 Lu16 Lu7 38.0(11) . . ?
Lu14 Lu16 Lu12 84(6) . . ?
Lu1 Lu16 Lu12 54(3) . . ?
Lu4 Lu16 Lu12 119(3) . . ?
Lu8 Lu16 Lu12 108(3) . . ?
Lu13 Lu16 Lu12 86(2) . . ?
Lu15 Lu16 Lu12 66(2) . . ?
N1 Lu16 Lu12 39.2(17) . . ?
Lu7 Lu16 Lu12 36.5(10) . . ?
Lu14 Lu16 Lu10 96(5) . . ?
Lu1 Lu16 Lu10 107(3) . . ?
Lu4 Lu16 Lu10 76(3) . . ?
Lu8 Lu16 Lu10 91(3) . . ?
Lu13 Lu16 Lu10 83(2) . . ?
Lu15 Lu16 Lu10 91.5(19) . . ?
N1 Lu16 Lu10 33.5(13) . . ?
Lu7 Lu16 Lu10 28.4(8) . . ?
Lu12 Lu16 Lu10 57.9(11) . . ?
Lu14 Lu16 Lu6 65(6) . . ?
Lu1 Lu16 Lu6 49(3) . . ?
Lu4 Lu16 Lu6 102(3) . . ?
Lu8 Lu16 Lu6 88(3) . . ?
Lu13 Lu16 Lu6 66(2) . . ?
Lu15 Lu16 Lu6 48.3(16) . . ?
N1 Lu16 Lu6 28.4(16) . . ?
Lu7 Lu16 Lu6 46.9(9) . . ?
Lu12 Lu16 Lu6 20.3(7) . . ?
Lu10 Lu16 Lu6 58.0(9) . . ?
Lu14 Lu16 Lu2 82(5) . . ?
Lu1 Lu16 Lu2 103(3) . . ?
Lu4 Lu16 Lu2 65(2) . . ?
Lu8 Lu16 Lu2 77(3) . . ?
Lu13 Lu16 Lu2 68.6(18) . . ?
Lu15 Lu16 Lu2 79.9(18) . . ?
N1 Lu16 Lu2 27.3(15) . . ?
Lu7 Lu16 Lu2 39.7(7) . . ?
Lu12 Lu16 Lu2 61.3(10) . . ?
Lu10 Lu16 Lu2 14.8(5) . . ?
Lu6 Lu16 Lu2 55.3(7) . . ?
C9 C1 C2 130(5) . . ?
C9 C1 C5 117(4) . . ?
C2 C1 C5 101(4) . . ?
C12 C2 C1 120(4) . . ?
C12 C2 C3 116(4) . . ?
C1 C2 C3 113(4) . . ?
C2 C3 C15 118(4) . . ?
C2 C3 C4 110(4) . . ?
C15 C3 C4 126(4) . . ?
C18 C4 C5 125(4) . . ?
C18 C4 C3 110(4) . . ?
C5 C4 C3 107(4) . . ?
C6 C5 C4 112(5) . . ?
C6 C5 C1 120(5) . . ?
C4 C5 C1 108(4) . . ?
C20 C6 C5 121(5) . . ?
C20 C6 C7 118(5) . . ?
C5 C6 C7 113(5) . . ?
C8 C7 C22 122(5) . . ?
C8 C7 C6 127(4) . . ?
C22 C7 C6 101(4) . . ?
C7 C8 C25 120(4) . . ?
C7 C8 C9 119(4) . . ?
C25 C8 C9 116(3) . . ?
C1 C9 C8 122(4) . . ?
C1 C9 C10 110(4) . . ?
C8 C9 C10 122(3) . . ?
C27 C10 C9 116(3) . . ?
C27 C10 C11 110(3) . . ?
C9 C10 C11 125(4) . . ?
C12 C11 C29 127(3) . . ?
C12 C11 C10 117(4) . . ?
C29 C11 C10 104(4) . . ?
C2 C12 C13 127(5) . . ?
C2 C12 C11 115(4) . . ?
C13 C12 C11 112(5) . . ?
C12 C13 C14 122(5) . . ?
C12 C13 C31 125(5) . . ?
C14 C13 C31 105(4) . . ?
C15 C14 C13 115(4) . . ?
C15 C14 C33 126(3) . . ?
C13 C14 C33 106(4) . . ?
C16 C15 C14 114(3) . . ?
C16 C15 C3 112(3) . . ?
C14 C15 C3 122(4) . . ?
C17 C16 C15 125(3) . . ?
C17 C16 C35 108(3) . . ?
C15 C16 C35 119(3) . . ?
C16 C17 C18 122(3) . . ?
C16 C17 C37 109(3) . . ?
C18 C17 C37 121(3) . . ?
C19 C18 C17 120(3) . . ?
C19 C18 C4 112(3) . . ?
C17 C18 C4 123(4) . . ?
C20 C19 C18 116(4) . . ?
C20 C19 C39 118(4) . . ?
C18 C19 C39 119(3) . . ?
C6 C20 C19 132(5) . . ?
C6 C20 C21 102(4) . . ?
C19 C20 C21 116(4) . . ?
C41 C21 C22 123(5) . . ?
C41 C21 C20 121(4) . . ?
C22 C21 C20 104(4) . . ?
C23 C22 C7 122(4) . . ?
C23 C22 C21 116(4) . . ?
C7 C22 C21 113(4) . . ?
C22 C23 C24 116(4) . . ?
C22 C23 C43 129(4) . . ?
C24 C23 C43 109(5) . . ?
C46 C24 C25 107(5) . . ?
C46 C24 C23 122(5) . . ?
C25 C24 C23 123(5) . . ?
C8 C25 C26 127(3) . . ?
C8 C25 C24 117(4) . . ?
C26 C25 C24 109(4) . . ?
C47 C26 C27 127(4) . . ?
C47 C26 C25 109(4) . . ?
C27 C26 C25 113(3) . . ?
C26 C27 C10 125(3) . . ?
C26 C27 C28 114(3) . . ?
C10 C27 C28 110(3) . . ?
C27 C28 C49 126(3) . . ?
C27 C28 C29 109(3) . . ?
C49 C28 C29 119(3) . . ?
C30 C29 C11 118(3) . . ?
C30 C29 C28 121(3) . . ?
C11 C29 C28 107(3) . . ?
C31 C30 C29 115(3) . . ?
C31 C30 C51 120.2(7) . . ?
C29 C30 C51 119(2) . . ?
C30 C31 C32 119.9(7) . . ?
C30 C31 C13 122(3) . . ?
C32 C31 C13 109(3) . . ?
C33 C32 C53 117(3) . . ?
C33 C32 C31 108(3) . . ?
C53 C32 C31 119.7(8) . . ?
C32 C33 C34 124(3) . . ?
C32 C33 C14 111(3) . . ?
C34 C33 C14 119(3) . . ?
C33 C34 C55 117(3) . . ?
C33 C34 C35 114(2) . . ?
C55 C34 C35 120.3(7) . . ?
C16 C35 C36 106(2) . . ?
C16 C35 C34 128(2) . . ?
C36 C35 C34 119.9(7) . . ?
C37 C36 C35 106(3) . . ?
C37 C36 C57 127(3) . . ?
C35 C36 C57 119.6(7) . . ?
C36 C37 C38 120(4) . . ?
C36 C37 C17 110(3) . . ?
C38 C37 C17 117(3) . . ?
C37 C38 C39 123(3) . . ?
C37 C38 C59 113(4) . . ?
C39 C38 C59 115(4) . . ?
C40 C39 C38 106(4) . . ?
C40 C39 C19 124(4) . . ?
C38 C39 C19 119(3) . . ?
C41 C40 C39 117(4) . . ?
C41 C40 C60 125(5) . . ?
C39 C40 C60 113(4) . . ?
C21 C41 C40 124(5) . . ?
C21 C41 C42 123(4) . . ?
C40 C41 C42 107(4) . . ?
C43 C42 C41 119(4) . . ?
C43 C42 C62 102(4) . . ?
C41 C42 C62 129(4) . . ?
C44 C43 C42 113(4) . . ?
C44 C43 C23 127(4) . . ?
C42 C43 C23 109(4) . . ?
C43 C44 C63 103(3) . . ?
C43 C44 C45 120(4) . . ?
C63 C44 C45 126(3) . . ?
C44 C45 C66 117(3) . . ?
C44 C45 C46 110(4) . . ?
C66 C45 C46 128(4) . . ?
C24 C46 C45 130(4) . . ?
C24 C46 C47 109(5) . . ?
C45 C46 C47 110(4) . . ?
C26 C47 C48 111(5) . . ?
C26 C47 C46 106(5) . . ?
C48 C47 C46 134(5) . . ?
C49 C48 C47 134(5) . . ?
C49 C48 C67 97(4) . . ?
C47 C48 C67 110(4) . . ?
C48 C49 C28 106(4) . . ?
C48 C49 C50 118(4) . . ?
C28 C49 C50 118(3) . . ?
C49 C50 C68 100(3) . . ?
C49 C50 C51 121(3) . . ?
C68 C50 C51 133(3) . . ?
C52 C51 C30 119.6(8) . . ?
C52 C51 C50 109(3) . . ?
C30 C51 C50 120(2) . . ?
C51 C52 C53 120.1(7) . . ?
C51 C52 C70 119(3) . . ?
C53 C52 C70 112(3) . . ?
C54 C53 C32 122(3) . . ?
C54 C53 C52 112(3) . . ?
C32 C53 C52 120.1(8) . . ?
C53 C54 C55 122(4) . . ?
C53 C54 C71 104(3) . . ?
C55 C54 C71 119(4) . . ?
C54 C55 C34 117(3) . . ?
C54 C55 C56 116(3) . . ?
C34 C55 C56 119.6(7) . . ?
C57 C56 C55 119.9(7) . . ?
C57 C56 C73 105(3) . . ?
C55 C56 C73 123(3) . . ?
C58 C57 C56 116(3) . . ?
C58 C57 C36 110(3) . . ?
C56 C57 C36 120.3(7) . . ?
C59 C58 C57 125(4) . . ?
C59 C58 C74 119(4) . . ?
C57 C58 C74 99(4) . . ?
C58 C59 C38 125(4) . . ?
C58 C59 C60 130(5) . . ?
C38 C59 C60 99(4) . . ?
C61 C60 C40 130(4) . . ?
C61 C60 C59 108(5) . . ?
C40 C60 C59 106(4) . . ?
C75 C61 C60 126(4) . . ?
C75 C61 C62 123(5) . . ?
C60 C61 C62 105(5) . . ?
C63 C62 C42 106(4) . . ?
C63 C62 C61 121(5) . . ?
C42 C62 C61 121(4) . . ?
C62 C63 C64 117(4) . . ?
C62 C63 C44 115(4) . . ?
C64 C63 C44 116(3) . . ?
C76 C64 C63 120(3) . . ?
C76 C64 C65 112(3) . . ?
C63 C64 C65 120(3) . . ?
C66 C65 C64 125(3) . . ?
C66 C65 C78 118(3) . . ?
C64 C65 C78 110(3) . . ?
C65 C66 C45 116(3) . . ?
C65 C66 C67 120(4) . . ?
C45 C66 C67 119(3) . . ?
C68 C67 C66 120(4) . . ?
C68 C67 C48 109(4) . . ?
C66 C67 C48 118(4) . . ?
C67 C68 C50 114(4) . . ?
C67 C68 C69 123(4) . . ?
C50 C68 C69 114(4) . . ?
C78 C69 C70 126(3) . . ?
C78 C69 C68 117(3) . . ?
C70 C69 C68 114(3) . . ?
C69 C70 C52 130(3) . . ?
C69 C70 C71 115(3) . . ?
C52 C70 C71 104(3) . . ?
C72 C71 C70 122(3) . . ?
C72 C71 C54 123(3) . . ?
C70 C71 C54 107(3) . . ?
C71 C72 C77 120(3) . . ?
C71 C72 C73 116(3) . . ?
C77 C72 C73 115(3) . . ?
C74 C73 C72 124(3) . . ?
C74 C73 C56 102(3) . . ?
C72 C73 C56 122(3) . . ?
C73 C74 C75 120(3) . . ?
C73 C74 C58 118(3) . . ?
C75 C74 C58 113(3) . . ?
C61 C75 C76 112(3) . . ?
C61 C75 C74 123(4) . . ?
C76 C75 C74 119(3) . . ?
C64 C76 C75 127(3) . . ?
C64 C76 C77 105(3) . . ?
C75 C76 C77 119(3) . . ?
C72 C77 C76 123(3) . . ?
C72 C77 C78 119(3) . . ?
C76 C77 C78 110(3) . . ?
C69 C78 C65 118(3) . . ?
C69 C78 C77 117(3) . . ?
C65 C78 C77 101(3) . . ?
N4B Ni1 N2B 176.4(7) . . ?
N4B Ni1 N1B 90.2(8) . . ?
N2B Ni1 N1B 88.9(8) . . ?
N4B Ni1 N3B 90.0(9) . . ?
N2B Ni1 N3B 90.9(9) . . ?
N1B Ni1 N3B 179.2(7) . . ?
C9P N1B C16P 107.5(17) . . ?
C9P N1B Ni1 126.2(13) . . ?
C16P N1B Ni1 126.2(13) . . ?
C18P N2B C25P 105.0(15) . . ?
C18P N2B Ni1 128.1(18) . . ?
C25P N2B Ni1 126.7(17) . . ?
C8P N3B C27P 106(2) . . ?
C8P N3B Ni1 126.7(18) . . ?
C27P N3B Ni1 127.6(18) . . ?
C2P N4B C6P 104.3(15) . . ?
C2P N4B Ni1 128.5(16) . . ?
C6P N4B Ni1 127.2(18) . . ?
C2P C1P C9P 123(2) . . ?
C2P C1P H1P 118.7 . . ?
C9P C1P H1P 118.7 . . ?
C1P C2P N4B 124.8(19) . . ?
C1P C2P C3P 123(2) . . ?
N4B C2P C3P 112(2) . . ?
C29P C3P C2P 106(2) . . ?
C29P C3P C4P 128(2) . . ?
C2P C3P C4P 126(2) . . ?
C3P C4P C5P 113.5(18) . . ?
C3P C4P H4PA 108.9 . . ?
C5P C4P H4PA 108.9 . . ?
C3P C4P H4PB 108.9 . . ?
C5P C4P H4PB 108.9 . . ?
H4PA C4P H4PB 107.7 . . ?
C4P C5P H5PA 109.5 . . ?
C4P C5P H5PB 109.5 . . ?
H5PA C5P H5PB 109.5 . . ?
C4P C5P H5PC 109.5 . . ?
H5PA C5P H5PC 109.5 . . ?
H5PB C5P H5PC 109.5 . . ?
C7P C6P N4B 126(2) . . ?
C7P C6P C29P 125(2) . . ?
N4B C6P C29P 109(2) . . ?
C6P C7P C8P 125(2) . . ?
C6P C7P H7P 117.4 . . ?
C8P C7P H7P 117.4 . . ?
N3B C8P C7P 125(3) . . ?
N3B C8P C31P 111(2) . . ?
C7P C8P C31P 123(2) . . ?
N1B C9P C1P 128(2) . . ?
N1B C9P C10P 108.5(17) . . ?
C1P C9P C10P 123.9(19) . . ?
C13P C10P C9P 108.7(18) . . ?
C13P C10P C11P 130(2) . . ?
C9P C10P C11P 120.9(18) . . ?
C12P C11P C10P 117(2) . . ?
C12P C11P H11A 108.2 . . ?
C10P C11P H11A 108.2 . . ?
C12P C11P H11B 108.2 . . ?
C10P C11P H11B 108.2 . . ?
H11A C11P H11B 107.3 . . ?
C11P C12P H12A 109.5 . . ?
C11P C12P H12B 109.5 . . ?
H12A C12P H12B 109.5 . . ?
C11P C12P H12C 109.5 . . ?
H12A C12P H12C 109.5 . . ?
H12B C12P H12C 109.5 . . ?
C10P C13P C14P 130(2) . . ?
C10P C13P C16P 105.8(19) . . ?
C14P C13P C16P 124.0(19) . . ?
C13P C14P C15P 112.1(19) . . ?
C13P C14P H14A 109.2 . . ?
C15P C14P H14A 109.2 . . ?
C13P C14P H14B 109.2 . . ?
C15P C14P H14B 109.2 . . ?
H14A C14P H14B 107.9 . . ?
C14P C15P H15A 109.5 . . ?
C14P C15P H15B 109.5 . . ?
H15A C15P H15B 109.5 . . ?
C14P C15P H15C 109.5 . . ?
H15A C15P H15C 109.5 . . ?
H15B C15P H15C 109.5 . . ?
N1B C16P C17P 126(2) . . ?
N1B C16P C13P 109.4(17) . . ?
C17P C16P C13P 125(2) . . ?
C18P C17P C16P 122(2) . . ?
C18P C17P H17P 118.9 . . ?
C16P C17P H17P 118.9 . . ?
C17P C18P N2B 129(2) . . ?
C17P C18P C19P 120(2) . . ?
N2B C18P C19P 111(2) . . ?
C22P C19P C18P 109(2) . . ?
C22P C19P C20P 126(2) . . ?
C18P C19P C20P 124(2) . . ?
C21P C20P C19P 113(2) . . ?
C21P C20P H20A 109.1 . . ?
C19P C20P H20A 109.1 . . ?
C21P C20P H20B 109.1 . . ?
C19P C20P H20B 109.1 . . ?
H20A C20P H20B 107.8 . . ?
C20P C21P H21A 109.5 . . ?
C20P C21P H21B 109.5 . . ?
H21A C21P H21B 109.5 . . ?
C20P C21P H21C 109.5 . . ?
H21A C21P H21C 109.5 . . ?
H21B C21P H21C 109.5 . . ?
C19P C22P C23P 131(2) . . ?
C19P C22P C25P 102(2) . . ?
C23P C22P C25P 127(2) . . ?
C22P C23P C24P 111(2) . . ?
C22P C23P H23A 109.5 . . ?
C24P C23P H23A 109.5 . . ?
C22P C23P H23B 109.5 . . ?
C24P C23P H23B 109.5 . . ?
H23A C23P H23B 108.1 . . ?
C23P C24P H24A 109.5 . . ?
C23P C24P H24B 109.5 . . ?
H24A C24P H24B 109.5 . . ?
C23P C24P H24C 109.5 . . ?
H24A C24P H24C 109.5 . . ?
H24B C24P H24C 109.5 . . ?
N2B C25P C26P 124(2) . . ?
N2B C25P C22P 112(2) . . ?
C26P C25P C22P 124(2) . . ?
C27P C26P C25P 124(2) . . ?
C27P C26P H26P 117.8 . . ?
C25P C26P H26P 117.8 . . ?
C26P C27P N3B 126(3) . . ?
C26P C27P C32P 124(3) . . ?
N3B C27P C32P 110(3) . . ?
C30P C28P H28A 109.5 . . ?
C30P C28P H28B 109.5 . . ?
H28A C28P H28B 109.5 . . ?
C30P C28P H28C 109.5 . . ?
H28A C28P H28C 109.5 . . ?
H28B C28P H28C 109.5 . . ?
C3P C29P C6P 108(2) . . ?
C3P C29P C30P 131(2) . . ?
C6P C29P C30P 121(2) . . ?
C29P C30P C28P 113(2) . . ?
C29P C30P H30A 109.0 . . ?
C28P C30P H30A 109.0 . . ?
C29P C30P H30B 109.0 . . ?
C28P C30P H30B 109.0 . . ?
H30A C30P H30B 107.8 . . ?
C32P C31P C8P 106(2) . . ?
C32P C31P C35P 127(3) . . ?
C8P C31P C35P 127(3) . . ?
C31P C32P C27P 107(3) . . ?
C31P C32P C36P 131(3) . . ?
C27P C32P C36P 121(3) . . ?
C35P C33P H33A 109.5 . . ?
C35P C33P H33B 109.5 . . ?
H33A C33P H33B 109.5 . . ?
C35P C33P H33C 109.5 . . ?
H33A C33P H33C 109.5 . . ?
H33B C33P H33C 109.5 . . ?
C36P C34P H34A 109.5 . . ?
C36P C34P H34B 109.5 . . ?
H34A C34P H34B 109.5 . . ?
C36P C34P H34C 109.5 . . ?
H34A C34P H34C 109.5 . . ?
H34B C34P H34C 109.5 . . ?
C31P C35P C33P 107(3) . . ?
C31P C35P H35A 110.2 . . ?
C33P C35P H35A 110.2 . . ?
C31P C35P H35B 110.2 . . ?
C33P C35P H35B 110.2 . . ?
H35A C35P H35B 108.5 . . ?
C32P C36P C34P 112(3) . . ?
C32P C36P H36A 109.3 . . ?
C34P C36P H36A 109.3 . . ?
C32P C36P H36B 109.3 . . ?
C34P C36P H36B 109.3 . . ?
H36A C36P H36B 108.0 . . ?
C2H C1H C6H 119(3) . . ?
C2H C1H H1H 120.5 . . ?
C6H C1H H1H 120.5 . . ?
C1H C2H C3H 121(3) . . ?
C1H C2H H2H 119.3 . . ?
C3H C2H H2H 119.3 . . ?
C4H C3H C2H 119(3) . . ?
C4H C3H H3H 120.3 . . ?
C2H C3H H3H 120.3 . . ?
C3H C4H C5H 121(3) . . ?
C3H C4H H4H 119.7 . . ?
C5H C4H H4H 119.7 . . ?
C6H C5H C4H 118(3) . . ?
C6H C5H H5H 121.0 . . ?
C4H C5H H5H 121.0 . . ?
C5H C6H C1H 121(3) . . ?
C5H C6H H6H 119.4 . . ?
C1H C6H H6H 119.4 . . ?
C8H C7H C12H 120.0 . . ?
C8H C7H H7H 120.0 . . ?
C12H C7H H7H 120.0 . . ?
C7H C8H C9H 120.0 . . ?
C7H C8H H8H 120.0 . . ?
C9H C8H H8H 120.0 . . ?
C10H C9H C8H 120.0 . . ?
C10H C9H H9H 120.0 . . ?
C8H C9H H9H 120.0 . . ?
C9H C10H C11H 120.0 . . ?
C9H C10H H10H 120.0 . . ?
C11H C10H H10H 120.0 . . ?
C12H C11H C10H 120.0 . . ?
C12H C11H H11H 120.0 . . ?
C10H C11H H11H 120.0 . . ?
C11H C12H C7H 120.0 . . ?
C11H C12H H12H 120.0 . . ?
C7H C12H H12H 120.0 . . ?

loop_
_geom_bond_atom_site_label_1
_geom_bond_atom_site_label_2
_geom_bond_distance
_geom_bond_site_symmetry_2
_geom_bond_publ_flag
N1 Lu10 1.89(3) . ?
N1 Lu14 1.90(4) . ?
N1 Lu7 1.94(2) . ?
N1 Lu13 1.95(3) . ?
N1 Lu15 1.98(4) . ?
N1 Lu12 2.00(4) . ?
N1 Lu1 2.01(2) . ?
N1 Lu2 2.03(3) . ?
N1 Lu5 2.03(3) . ?
N1 Lu6 2.04(3) . ?
N1 Lu16 2.04(5) . ?
N1 Lu9 2.09(3) . ?
Lu1 Lu14 0.78(7) . ?
Lu1 Lu16 0.85(8) . ?
Lu1 Lu15 1.40(4) . ?
Lu1 Lu8 1.44(2) . ?
Lu1 Lu4 1.587(6) . ?
Lu1 Lu13 1.70(4) . ?
Lu1 Lu12 2.71(3) . ?
Lu1 Lu6 3.099(6) . ?
Lu1 Lu7 3.211(17) . ?
Lu1 Lu3 3.313(5) . ?
Lu1 Lu10 3.569(15) . ?
Lu2 Lu10 0.96(2) . ?
Lu2 Lu11 1.75(4) . ?
Lu2 Lu7 2.33(2) . ?
Lu2 Lu9 2.69(3) . ?
Lu2 Lu3 3.180(7) . ?
Lu2 Lu4 3.315(7) . ?
Lu2 Lu6 3.342(6) . ?
Lu2 Lu13 3.40(3) . ?
Lu2 Lu12 3.46(3) . ?
Lu2 Lu8 3.538(19) . ?
Lu2 Lu14 3.59(4) . ?
Lu3 Lu12 0.83(3) . ?
Lu3 Lu6 0.938(6) . ?
Lu3 Lu7 2.01(3) . ?
Lu3 Lu9 2.10(3) . ?
Lu3 Lu11 2.80(3) . ?
Lu3 Lu10 2.95(2) . ?
Lu3 Lu5 3.177(8) . ?
Lu3 Lu15 3.29(3) . ?
Lu3 Lu14 3.61(5) . ?
Lu4 Lu8 0.621(18) . ?
Lu4 Lu14 0.95(6) . ?
Lu4 Lu16 1.02(8) . ?
Lu4 Lu13 1.36(3) . ?
Lu4 Lu15 2.00(4) . ?
Lu4 Lu10 3.137(16) . ?
Lu4 Lu5 3.328(12) . ?
Lu4 Lu7 3.473(15) . ?
Lu4 Lu12 3.71(3) . ?
Lu5 Lu10 1.03(3) . ?
Lu5 Lu11 1.68(4) . ?
Lu5 Lu7 2.37(2) . ?
Lu5 Lu9 2.64(3) . ?
Lu5 Lu6 3.323(9) . ?
Lu5 Lu13 3.39(3) . ?
Lu5 Lu12 3.47(3) . ?
Lu5 Lu8 3.539(19) . ?
Lu5 Lu14 3.60(4) . ?
Lu6 Lu12 1.27(3) . ?
Lu6 Lu9 1.53(4) . ?
Lu6 Lu11 2.53(4) . ?
Lu6 Lu7 2.69(2) . ?
Lu6 Lu15 2.71(3) . ?
Lu6 Lu13 3.28(3) . ?
Lu6 Lu10 3.31(2) . ?
Lu6 Lu14 3.32(5) . ?
Lu7 Lu10 1.55(4) . ?
Lu7 Lu12 1.94(4) . ?
Lu7 Lu16 3.08(5) . ?
Lu7 Lu11 3.15(3) . ?
Lu7 Lu9 3.22(3) . ?
Lu7 Lu14 3.40(4) . ?
Lu8 Lu14 0.66(6) . ?
Lu8 Lu13 0.83(3) . ?
Lu8 Lu16 1.21(7) . ?
Lu8 Lu15 1.49(4) . ?
Lu8 Lu10 3.46(2) . ?
Lu8 Lu12 3.67(4) . ?
Lu8 Lu9 3.69(3) . ?
Lu9 Lu11 1.24(4) . ?
Lu9 Lu12 2.59(5) . ?
Lu9 Lu15 2.86(4) . ?
Lu9 Lu13 3.07(4) . ?
Lu9 Lu10 3.10(3) . ?
Lu9 Lu14 3.53(4) . ?
Lu10 Lu11 2.46(4) . ?
Lu10 Lu12 3.07(4) . ?
Lu10 Lu16 3.22(5) . ?
Lu10 Lu14 3.41(4) . ?
Lu11 Lu13 3.22(4) . ?
Lu11 Lu12 3.28(4) . ?
Lu11 Lu15 3.37(5) . ?
Lu12 Lu15 2.94(5) . ?
Lu12 Lu16 3.12(7) . ?
Lu12 Lu14 3.14(6) . ?
Lu13 Lu15 0.97(5) . ?
Lu13 Lu14 1.04(7) . ?
Lu13 Lu16 1.81(7) . ?
Lu14 Lu16 0.82(6) . ?
Lu14 Lu15 1.20(6) . ?
Lu15 Lu16 1.95(7) . ?
C1 C9 1.25(6) . ?
C1 C2 1.49(7) . ?
C1 C5 1.69(7) . ?
C2 C12 1.40(7) . ?
C2 C3 1.50(7) . ?
C3 C15 1.52(7) . ?
C3 C4 1.52(7) . ?
C4 C18 1.48(6) . ?
C4 C5 1.50(7) . ?
C5 C6 1.29(7) . ?
C6 C20 1.28(6) . ?
C6 C7 1.46(7) . ?
C7 C8 1.36(6) . ?
C7 C22 1.39(6) . ?
C8 C25 1.36(3) . ?
C8 C9 1.40(3) . ?
C9 C10 1.42(3) . ?
C10 C27 1.40(3) . ?
C10 C11 1.54(5) . ?
C11 C12 1.43(7) . ?
C11 C29 1.50(7) . ?
C12 C13 1.41(6) . ?
C13 C14 1.47(7) . ?
C13 C31 1.48(6) . ?
C14 C15 1.47(3) . ?
C14 C33 1.50(3) . ?
C15 C16 1.46(3) . ?
C16 C17 1.35(6) . ?
C16 C35 1.46(3) . ?
C17 C18 1.41(3) . ?
C17 C37 1.44(3) . ?
C18 C19 1.40(3) . ?
C19 C20 1.35(6) . ?
C19 C39 1.42(3) . ?
C20 C21 1.59(7) . ?
C21 C41 1.24(6) . ?
C21 C22 1.41(5) . ?
C22 C23 1.31(7) . ?
C23 C24 1.41(7) . ?
C23 C43 1.49(6) . ?
C24 C46 1.30(6) . ?
C24 C25 1.41(6) . ?
C25 C26 1.40(3) . ?
C26 C47 1.33(6) . ?
C26 C27 1.40(3) . ?
C27 C28 1.43(5) . ?
C28 C49 1.47(3) . ?
C28 C29 1.50(3) . ?
C29 C30 1.46(3) . ?
C30 C31 1.463(18) . ?
C30 C51 1.467(17) . ?
C31 C32 1.467(18) . ?
C32 C33 1.34(5) . ?
C32 C53 1.462(18) . ?
C33 C34 1.46(3) . ?
C34 C55 1.481(18) . ?
C34 C35 1.483(17) . ?
C35 C36 1.482(18) . ?
C36 C37 1.35(5) . ?
C36 C57 1.483(18) . ?
C37 C38 1.39(3) . ?
C38 C39 1.39(3) . ?
C38 C59 1.55(6) . ?
C39 C40 1.39(6) . ?
C40 C41 1.39(6) . ?
C40 C60 1.50(7) . ?
C41 C42 1.47(3) . ?
C42 C43 1.46(6) . ?
C42 C62 1.48(7) . ?
C43 C44 1.39(6) . ?
C44 C63 1.39(3) . ?
C44 C45 1.39(3) . ?
C45 C66 1.43(3) . ?
C45 C46 1.45(6) . ?
C46 C47 1.50(7) . ?
C47 C48 1.39(7) . ?
C48 C49 1.36(6) . ?
C48 C67 1.68(7) . ?
C49 C50 1.47(3) . ?
C50 C68 1.48(3) . ?
C50 C51 1.50(3) . ?
C51 C52 1.462(18) . ?
C52 C53 1.463(18) . ?
C52 C70 1.47(5) . ?
C53 C54 1.35(6) . ?
C54 C55 1.41(6) . ?
C54 C71 1.67(6) . ?
C55 C56 1.485(18) . ?
C56 C57 1.480(18) . ?
C56 C73 1.58(5) . ?
C57 C58 1.45(6) . ?
C58 C59 1.21(6) . ?
C58 C74 1.52(6) . ?
C59 C60 1.56(7) . ?
C60 C61 1.40(8) . ?
C61 C75 1.32(6) . ?
C61 C62 1.54(6) . ?
C62 C63 1.36(6) . ?
C63 C64 1.37(3) . ?
C64 C76 1.37(5) . ?
C64 C65 1.40(3) . ?
C65 C66 1.38(3) . ?
C65 C78 1.48(6) . ?
C66 C67 1.51(6) . ?
C67 C68 1.25(7) . ?
C68 C69 1.50(6) . ?
C69 C78 1.43(3) . ?
C69 C70 1.45(3) . ?
C70 C71 1.48(3) . ?
C71 C72 1.45(3) . ?
C72 C77 1.45(3) . ?
C72 C73 1.45(3) . ?
C73 C74 1.43(3) . ?
C74 C75 1.47(3) . ?
C75 C76 1.46(3) . ?
C76 C77 1.47(3) . ?
C77 C78 1.50(3) . ?
Ni1 N4B 1.949(16) . ?
Ni1 N2B 1.964(16) . ?
Ni1 N1B 1.979(17) . ?
Ni1 N3B 1.98(3) . ?
N1B C9P 1.36(3) . ?
N1B C16P 1.37(3) . ?
N2B C18P 1.32(3) . ?
N2B C25P 1.40(3) . ?
N3B C8P 1.35(3) . ?
N3B C27P 1.39(4) . ?
N4B C2P 1.40(3) . ?
N4B C6P 1.40(3) . ?
C1P C2P 1.36(3) . ?
C1P C9P 1.40(3) . ?
C1P H1P 0.9500 . ?
C2P C3P 1.41(3) . ?
C3P C29P 1.38(3) . ?
C3P C4P 1.51(4) . ?
C4P C5P 1.52(4) . ?
C4P H4PA 0.9900 . ?
C4P H4PB 0.9900 . ?
C5P H5PA 0.9800 . ?
C5P H5PB 0.9800 . ?
C5P H5PC 0.9800 . ?
C6P C7P 1.30(4) . ?
C6P C29P 1.45(3) . ?
C7P C8P 1.40(4) . ?
C7P H7P 0.9500 . ?
C8P C31P 1.44(4) . ?
C9P C10P 1.47(3) . ?
C10P C13P 1.33(3) . ?
C10P C11P 1.52(3) . ?
C11P C12P 1.50(3) . ?
C11P H11A 0.9900 . ?
C11P H11B 0.9900 . ?
C12P H12A 0.9800 . ?
C12P H12B 0.9800 . ?
C12P H12C 0.9800 . ?
C13P C14P 1.47(3) . ?
C13P C16P 1.48(3) . ?
C14P C15P 1.51(3) . ?
C14P H14A 0.9900 . ?
C14P H14B 0.9900 . ?
C15P H15A 0.9800 . ?
C15P H15B 0.9800 . ?
C15P H15C 0.9800 . ?
C16P C17P 1.41(3) . ?
C17P C18P 1.29(3) . ?
C17P H17P 0.9500 . ?
C18P C19P 1.44(3) . ?
C19P C22P 1.37(3) . ?
C19P C20P 1.53(3) . ?
C20P C21P 1.49(3) . ?
C20P H20A 0.9900 . ?
C20P H20B 0.9900 . ?
C21P H21A 0.9800 . ?
C21P H21B 0.9800 . ?
C21P H21C 0.9800 . ?
C22P C23P 1.44(3) . ?
C22P C25P 1.45(3) . ?
C23P C24P 1.58(4) . ?
C23P H23A 0.9900 . ?
C23P H23B 0.9900 . ?
C24P H24A 0.9800 . ?
C24P H24B 0.9800 . ?
C24P H24C 0.9800 . ?
C25P C26P 1.45(4) . ?
C26P C27P 1.33(4) . ?
C26P H26P 0.9500 . ?
C27P C32P 1.42(4) . ?
C28P C30P 1.53(4) . ?
C28P H28A 0.9800 . ?
C28P H28B 0.9800 . ?
C28P H28C 0.9800 . ?
C29P C30P 1.47(3) . ?
C30P H30A 0.9900 . ?
C30P H30B 0.9900 . ?
C31P C32P 1.37(5) . ?
C31P C35P 1.50(4) . ?
C32P C36P 1.55(4) . ?
C33P C35P 1.60(6) . ?
C33P H33A 0.9800 . ?
C33P H33B 0.9800 . ?
C33P H33C 0.9800 . ?
C34P C36P 1.62(7) . ?
C34P H34A 0.9800 . ?
C34P H34B 0.9800 . ?
C34P H34C 0.9800 . ?
C35P H35A 0.9900 . ?
C35P H35B 0.9900 . ?
C36P H36A 0.9900 . ?
C36P H36B 0.9900 . ?
C1H C2H 1.28(4) . ?
C1H C6H 1.40(4) . ?
C1H H1H 0.9500 . ?
C2H C3H 1.45(4) . ?
C2H H2H 0.9500 . ?
C3H C4H 1.33(4) . ?
C3H H3H 0.9500 . ?
C4H C5H 1.40(4) . ?
C4H H4H 0.9500 . ?
C5H C6H 1.38(4) . ?
C5H H5H 0.9500 . ?
C6H H6H 0.9500 . ?
C7H C8H 1.3900 . ?
C7H C12H 1.3900 . ?
C7H H7H 0.9500 . ?
C8H C9H 1.3900 . ?
C8H H8H 0.9500 . ?
C9H C10H 1.3900 . ?
C9H H9H 0.9500 . ?
C10H C11H 1.3900 . ?
C10H H10H 0.9500 . ?
C11H C12H 1.3900 . ?
C11H H11H 0.9500 . ?
C12H H12H 0.9500 . ?
